data_1548394
loop_
_publ_author_name
'Li, Leigang'
'Boullay, Philippe'
'Lu, Ping'
'Wang, Xuejing'
'Jian, Jie'
'Huang, Jijie'
'Gao, Xingyao'
'Misra, Shikhar'
'Zhang, Wenrui'
'Perez, Olivier'
'Steciuk, Gwladys'
'Chen, Aiping'
'Zhang, Xinghang'
'Wang, Haiyan'

_publ_section_title
;
 Novel Layered Supercell Structure from Bi2AlMnO6 for
 Multifunctionalities.
;
_journal_issue 11
_journal_name_full 'Nano letters'
_journal_page_first 6575
_journal_page_last 6582
_journal_paper_doi 10.1021/acs.nanolett.7b02284
_journal_volume 17
_journal_year 2017
_chemical_formula_sum 'Bi9 Mn5.571 O20.143'
_space_group_IT_number 1
_symmetry_cell_setting triclinic
_symmetry_Int_Tables_number 1
_symmetry_space_group_name_Hall 'P 1'
_symmetry_space_group_name_H-M 'P 1'
_cell_angle_alpha 90
_cell_angle_beta 90
_cell_angle_gamma 120
_cell_formula_units_Z 1
_cell_length_a 27.72
_cell_length_b 27.72
_cell_length_c 39.4
_cell_volume 26218.830
_cod_data_source_file nl7b02284_si_002.cif
_cod_data_source_block I
_cod_original_cell_volume 26218.83
_cod_database_code 1548394

loop_
_space_group_symop_id
_space_group_symop_operation_xyz
1 x,y,z

loop_
_atom_site_label
_atom_site_type_symbol
_atom_site_fract_x
_atom_site_fract_y
_atom_site_fract_z
_atom_site_adp_type
_atom_site_U_iso_or_equiv
_atom_site_site_symmetry_multiplicity
_atom_site_occupancy
_atom_site_calc_flag
Bi1-1 Bi 0 0 0 Uiso 0.0101 1 1 d
Bi1-2 Bi 0.142857 0 0 Uiso 0.0101 1 1 d
Bi1-3 Bi 0.285714 0 0 Uiso 0.0101 1 1 d
Bi1-4 Bi 0.428571 0 0 Uiso 0.0101 1 1 d
Bi1-5 Bi 0.571429 0 0 Uiso 0.0101 1 1 d
Bi1-6 Bi 0.714286 0 0 Uiso 0.0101 1 1 d
Bi1-7 Bi 0.857143 0 0 Uiso 0.0101 1 1 d
Bi1-9 Bi 0 0.142857 0 Uiso 0.0101 1 1 d
Bi1-10 Bi 0.142857 0.142857 0 Uiso 0.0101 1 1 d
Bi1-11 Bi 0.285714 0.142857 0 Uiso 0.0101 1 1 d
Bi1-12 Bi 0.428571 0.142857 0 Uiso 0.0101 1 1 d
Bi1-13 Bi 0.571429 0.142857 0 Uiso 0.0101 1 1 d
Bi1-14 Bi 0.714286 0.142857 0 Uiso 0.0101 1 1 d
Bi1-15 Bi 0.857143 0.142857 0 Uiso 0.0101 1 1 d
Bi1-17 Bi 0 0.285714 0 Uiso 0.0101 1 1 d
Bi1-18 Bi 0.142857 0.285714 0 Uiso 0.0101 1 1 d
Bi1-19 Bi 0.285714 0.285714 0 Uiso 0.0101 1 1 d
Bi1-20 Bi 0.428571 0.285714 0 Uiso 0.0101 1 1 d
Bi1-21 Bi 0.571429 0.285714 0 Uiso 0.0101 1 1 d
Bi1-22 Bi 0.714286 0.285714 0 Uiso 0.0101 1 1 d
Bi1-23 Bi 0.857143 0.285714 0 Uiso 0.0101 1 1 d
Bi1-25 Bi 0 0.428571 0 Uiso 0.0101 1 1 d
Bi1-26 Bi 0.142857 0.428571 0 Uiso 0.0101 1 1 d
Bi1-27 Bi 0.285714 0.428571 0 Uiso 0.0101 1 1 d
Bi1-28 Bi 0.428571 0.428571 0 Uiso 0.0101 1 1 d
Bi1-29 Bi 0.571429 0.428571 0 Uiso 0.0101 1 1 d
Bi1-30 Bi 0.714286 0.428571 0 Uiso 0.0101 1 1 d
Bi1-31 Bi 0.857143 0.428571 0 Uiso 0.0101 1 1 d
Bi1-33 Bi 0 0.571429 0 Uiso 0.0101 1 1 d
Bi1-34 Bi 0.142857 0.571429 0 Uiso 0.0101 1 1 d
Bi1-35 Bi 0.285714 0.571429 0 Uiso 0.0101 1 1 d
Bi1-36 Bi 0.428571 0.571429 0 Uiso 0.0101 1 1 d
Bi1-37 Bi 0.571429 0.571429 0 Uiso 0.0101 1 1 d
Bi1-38 Bi 0.714286 0.571429 0 Uiso 0.0101 1 1 d
Bi1-39 Bi 0.857143 0.571429 0 Uiso 0.0101 1 1 d
Bi1-41 Bi 0 0.714286 0 Uiso 0.0101 1 1 d
Bi1-42 Bi 0.142857 0.714286 0 Uiso 0.0101 1 1 d
Bi1-43 Bi 0.285714 0.714286 0 Uiso 0.0101 1 1 d
Bi1-44 Bi 0.428571 0.714286 0 Uiso 0.0101 1 1 d
Bi1-45 Bi 0.571429 0.714286 0 Uiso 0.0101 1 1 d
Bi1-46 Bi 0.714286 0.714286 0 Uiso 0.0101 1 1 d
Bi1-47 Bi 0.857143 0.714286 0 Uiso 0.0101 1 1 d
Bi1-49 Bi 0 0.857143 0 Uiso 0.0101 1 1 d
Bi1-50 Bi 0.142857 0.857143 0 Uiso 0.0101 1 1 d
Bi1-51 Bi 0.285714 0.857143 0 Uiso 0.0101 1 1 d
Bi1-52 Bi 0.428571 0.857143 0 Uiso 0.0101 1 1 d
Bi1-53 Bi 0.571429 0.857143 0 Uiso 0.0101 1 1 d
Bi1-54 Bi 0.714286 0.857143 0 Uiso 0.0101 1 1 d
Bi1-55 Bi 0.857143 0.857143 0 Uiso 0.0101 1 1 d
Bi1-129 Bi 0.095238 0.047619 0.333333 Uiso 0.0101 1 1 d
Bi1-130 Bi 0.238095 0.047619 0.333333 Uiso 0.0101 1 1 d
Bi1-131 Bi 0.380952 0.047619 0.333333 Uiso 0.0101 1 1 d
Bi1-132 Bi 0.52381 0.047619 0.333333 Uiso 0.0101 1 1 d
Bi1-133 Bi 0.666667 0.047619 0.333333 Uiso 0.0101 1 1 d
Bi1-134 Bi 0.809524 0.047619 0.333333 Uiso 0.0101 1 1 d
Bi1-135 Bi 0.952381 0.047619 0.333333 Uiso 0.0101 1 1 d
Bi1-136 Bi 0.095238 0.190476 0.333333 Uiso 0.0101 1 1 d
Bi1-137 Bi 0.238095 0.190476 0.333333 Uiso 0.0101 1 1 d
Bi1-138 Bi 0.380952 0.190476 0.333333 Uiso 0.0101 1 1 d
Bi1-139 Bi 0.52381 0.190476 0.333333 Uiso 0.0101 1 1 d
Bi1-140 Bi 0.666667 0.190476 0.333333 Uiso 0.0101 1 1 d
Bi1-141 Bi 0.809524 0.190476 0.333333 Uiso 0.0101 1 1 d
Bi1-142 Bi 0.952381 0.190476 0.333333 Uiso 0.0101 1 1 d
Bi1-143 Bi 0.095238 0.333333 0.333333 Uiso 0.0101 1 1 d
Bi1-144 Bi 0.238095 0.333333 0.333333 Uiso 0.0101 1 1 d
Bi1-145 Bi 0.380952 0.333333 0.333333 Uiso 0.0101 1 1 d
Bi1-146 Bi 0.52381 0.333333 0.333333 Uiso 0.0101 1 1 d
Bi1-147 Bi 0.666667 0.333333 0.333333 Uiso 0.0101 1 1 d
Bi1-148 Bi 0.809524 0.333333 0.333333 Uiso 0.0101 1 1 d
Bi1-149 Bi 0.952381 0.333333 0.333333 Uiso 0.0101 1 1 d
Bi1-150 Bi 0.095238 0.47619 0.333333 Uiso 0.0101 1 1 d
Bi1-151 Bi 0.238095 0.47619 0.333333 Uiso 0.0101 1 1 d
Bi1-152 Bi 0.380952 0.47619 0.333333 Uiso 0.0101 1 1 d
Bi1-153 Bi 0.52381 0.47619 0.333333 Uiso 0.0101 1 1 d
Bi1-154 Bi 0.666667 0.47619 0.333333 Uiso 0.0101 1 1 d
Bi1-155 Bi 0.809524 0.47619 0.333333 Uiso 0.0101 1 1 d
Bi1-156 Bi 0.952381 0.47619 0.333333 Uiso 0.0101 1 1 d
Bi1-157 Bi 0.095238 0.619048 0.333333 Uiso 0.0101 1 1 d
Bi1-158 Bi 0.238095 0.619048 0.333333 Uiso 0.0101 1 1 d
Bi1-159 Bi 0.380952 0.619048 0.333333 Uiso 0.0101 1 1 d
Bi1-160 Bi 0.52381 0.619048 0.333333 Uiso 0.0101 1 1 d
Bi1-161 Bi 0.666667 0.619048 0.333333 Uiso 0.0101 1 1 d
Bi1-162 Bi 0.809524 0.619048 0.333333 Uiso 0.0101 1 1 d
Bi1-163 Bi 0.952381 0.619048 0.333333 Uiso 0.0101 1 1 d
Bi1-164 Bi 0.095238 0.761905 0.333333 Uiso 0.0101 1 1 d
Bi1-165 Bi 0.238095 0.761905 0.333333 Uiso 0.0101 1 1 d
Bi1-166 Bi 0.380952 0.761905 0.333333 Uiso 0.0101 1 1 d
Bi1-167 Bi 0.52381 0.761905 0.333333 Uiso 0.0101 1 1 d
Bi1-168 Bi 0.666667 0.761905 0.333333 Uiso 0.0101 1 1 d
Bi1-169 Bi 0.809524 0.761905 0.333333 Uiso 0.0101 1 1 d
Bi1-170 Bi 0.952381 0.761905 0.333333 Uiso 0.0101 1 1 d
Bi1-171 Bi 0.095238 0.904762 0.333333 Uiso 0.0101 1 1 d
Bi1-172 Bi 0.238095 0.904762 0.333333 Uiso 0.0101 1 1 d
Bi1-173 Bi 0.380952 0.904762 0.333333 Uiso 0.0101 1 1 d
Bi1-174 Bi 0.52381 0.904762 0.333333 Uiso 0.0101 1 1 d
Bi1-175 Bi 0.666667 0.904762 0.333333 Uiso 0.0101 1 1 d
Bi1-176 Bi 0.809524 0.904762 0.333333 Uiso 0.0101 1 1 d
Bi1-177 Bi 0.952381 0.904762 0.333333 Uiso 0.0101 1 1 d
Bi1-178 Bi 0.047619 0.095238 0.666667 Uiso 0.0101 1 1 d
Bi1-179 Bi 0.190476 0.095238 0.666667 Uiso 0.0101 1 1 d
Bi1-180 Bi 0.333333 0.095238 0.666667 Uiso 0.0101 1 1 d
Bi1-181 Bi 0.47619 0.095238 0.666667 Uiso 0.0101 1 1 d
Bi1-182 Bi 0.619048 0.095238 0.666667 Uiso 0.0101 1 1 d
Bi1-183 Bi 0.761905 0.095238 0.666667 Uiso 0.0101 1 1 d
Bi1-184 Bi 0.904762 0.095238 0.666667 Uiso 0.0101 1 1 d
Bi1-185 Bi 0.047619 0.238095 0.666667 Uiso 0.0101 1 1 d
Bi1-186 Bi 0.190476 0.238095 0.666667 Uiso 0.0101 1 1 d
Bi1-187 Bi 0.333333 0.238095 0.666667 Uiso 0.0101 1 1 d
Bi1-188 Bi 0.47619 0.238095 0.666667 Uiso 0.0101 1 1 d
Bi1-189 Bi 0.619048 0.238095 0.666667 Uiso 0.0101 1 1 d
Bi1-190 Bi 0.761905 0.238095 0.666667 Uiso 0.0101 1 1 d
Bi1-191 Bi 0.904762 0.238095 0.666667 Uiso 0.0101 1 1 d
Bi1-192 Bi 0.047619 0.380952 0.666667 Uiso 0.0101 1 1 d
Bi1-193 Bi 0.190476 0.380952 0.666667 Uiso 0.0101 1 1 d
Bi1-194 Bi 0.333333 0.380952 0.666667 Uiso 0.0101 1 1 d
Bi1-195 Bi 0.47619 0.380952 0.666667 Uiso 0.0101 1 1 d
Bi1-196 Bi 0.619048 0.380952 0.666667 Uiso 0.0101 1 1 d
Bi1-197 Bi 0.761905 0.380952 0.666667 Uiso 0.0101 1 1 d
Bi1-198 Bi 0.904762 0.380952 0.666667 Uiso 0.0101 1 1 d
Bi1-199 Bi 0.047619 0.52381 0.666667 Uiso 0.0101 1 1 d
Bi1-200 Bi 0.190476 0.52381 0.666667 Uiso 0.0101 1 1 d
Bi1-201 Bi 0.333333 0.52381 0.666667 Uiso 0.0101 1 1 d
Bi1-202 Bi 0.47619 0.52381 0.666667 Uiso 0.0101 1 1 d
Bi1-203 Bi 0.619048 0.52381 0.666667 Uiso 0.0101 1 1 d
Bi1-204 Bi 0.761905 0.52381 0.666667 Uiso 0.0101 1 1 d
Bi1-205 Bi 0.904762 0.52381 0.666667 Uiso 0.0101 1 1 d
Bi1-206 Bi 0.047619 0.666667 0.666667 Uiso 0.0101 1 1 d
Bi1-207 Bi 0.190476 0.666667 0.666667 Uiso 0.0101 1 1 d
Bi1-208 Bi 0.333333 0.666667 0.666667 Uiso 0.0101 1 1 d
Bi1-209 Bi 0.47619 0.666667 0.666667 Uiso 0.0101 1 1 d
Bi1-210 Bi 0.619048 0.666667 0.666667 Uiso 0.0101 1 1 d
Bi1-211 Bi 0.761905 0.666667 0.666667 Uiso 0.0101 1 1 d
Bi1-212 Bi 0.904762 0.666667 0.666667 Uiso 0.0101 1 1 d
Bi1-213 Bi 0.047619 0.809524 0.666667 Uiso 0.0101 1 1 d
Bi1-214 Bi 0.190476 0.809524 0.666667 Uiso 0.0101 1 1 d
Bi1-215 Bi 0.333333 0.809524 0.666667 Uiso 0.0101 1 1 d
Bi1-216 Bi 0.47619 0.809524 0.666667 Uiso 0.0101 1 1 d
Bi1-217 Bi 0.619048 0.809524 0.666667 Uiso 0.0101 1 1 d
Bi1-218 Bi 0.761905 0.809524 0.666667 Uiso 0.0101 1 1 d
Bi1-219 Bi 0.904762 0.809524 0.666667 Uiso 0.0101 1 1 d
Bi1-220 Bi 0.047619 0.952381 0.666667 Uiso 0.0101 1 1 d
Bi1-221 Bi 0.190476 0.952381 0.666667 Uiso 0.0101 1 1 d
Bi1-222 Bi 0.333333 0.952381 0.666667 Uiso 0.0101 1 1 d
Bi1-223 Bi 0.47619 0.952381 0.666667 Uiso 0.0101 1 1 d
Bi1-224 Bi 0.619048 0.952381 0.666667 Uiso 0.0101 1 1 d
Bi1-225 Bi 0.761905 0.952381 0.666667 Uiso 0.0101 1 1 d
Bi1-226 Bi 0.904762 0.952381 0.666667 Uiso 0.0101 1 1 d
Bi2-1 Bi 0.095238 0.047619 0.92 Uiso 0.038 1 1 d
Bi2-2 Bi 0.238095 0.047619 0.92 Uiso 0.038 1 1 d
Bi2-3 Bi 0.380952 0.047619 0.92 Uiso 0.038 1 1 d
Bi2-4 Bi 0.52381 0.047619 0.92 Uiso 0.038 1 1 d
Bi2-5 Bi 0.666667 0.047619 0.92 Uiso 0.038 1 1 d
Bi2-6 Bi 0.809524 0.047619 0.92 Uiso 0.038 1 1 d
Bi2-7 Bi 0.952381 0.047619 0.92 Uiso 0.038 1 1 d
Bi2-8 Bi 0.095238 0.190476 0.92 Uiso 0.038 1 1 d
Bi2-9 Bi 0.238095 0.190476 0.92 Uiso 0.038 1 1 d
Bi2-10 Bi 0.380952 0.190476 0.92 Uiso 0.038 1 1 d
Bi2-11 Bi 0.52381 0.190476 0.92 Uiso 0.038 1 1 d
Bi2-12 Bi 0.666667 0.190476 0.92 Uiso 0.038 1 1 d
Bi2-13 Bi 0.809524 0.190476 0.92 Uiso 0.038 1 1 d
Bi2-14 Bi 0.952381 0.190476 0.92 Uiso 0.038 1 1 d
Bi2-15 Bi 0.095238 0.333333 0.92 Uiso 0.038 1 1 d
Bi2-16 Bi 0.238095 0.333333 0.92 Uiso 0.038 1 1 d
Bi2-17 Bi 0.380952 0.333333 0.92 Uiso 0.038 1 1 d
Bi2-18 Bi 0.52381 0.333333 0.92 Uiso 0.038 1 1 d
Bi2-19 Bi 0.666667 0.333333 0.92 Uiso 0.038 1 1 d
Bi2-20 Bi 0.809524 0.333333 0.92 Uiso 0.038 1 1 d
Bi2-21 Bi 0.952381 0.333333 0.92 Uiso 0.038 1 1 d
Bi2-22 Bi 0.095238 0.47619 0.92 Uiso 0.038 1 1 d
Bi2-23 Bi 0.238095 0.47619 0.92 Uiso 0.038 1 1 d
Bi2-24 Bi 0.380952 0.47619 0.92 Uiso 0.038 1 1 d
Bi2-25 Bi 0.52381 0.47619 0.92 Uiso 0.038 1 1 d
Bi2-26 Bi 0.666667 0.47619 0.92 Uiso 0.038 1 1 d
Bi2-27 Bi 0.809524 0.47619 0.92 Uiso 0.038 1 1 d
Bi2-28 Bi 0.952381 0.47619 0.92 Uiso 0.038 1 1 d
Bi2-29 Bi 0.095238 0.619048 0.92 Uiso 0.038 1 1 d
Bi2-30 Bi 0.238095 0.619048 0.92 Uiso 0.038 1 1 d
Bi2-31 Bi 0.380952 0.619048 0.92 Uiso 0.038 1 1 d
Bi2-32 Bi 0.52381 0.619048 0.92 Uiso 0.038 1 1 d
Bi2-33 Bi 0.666667 0.619048 0.92 Uiso 0.038 1 1 d
Bi2-34 Bi 0.809524 0.619048 0.92 Uiso 0.038 1 1 d
Bi2-35 Bi 0.952381 0.619048 0.92 Uiso 0.038 1 1 d
Bi2-36 Bi 0.095238 0.761905 0.92 Uiso 0.038 1 1 d
Bi2-37 Bi 0.238095 0.761905 0.92 Uiso 0.038 1 1 d
Bi2-38 Bi 0.380952 0.761905 0.92 Uiso 0.038 1 1 d
Bi2-39 Bi 0.52381 0.761905 0.92 Uiso 0.038 1 1 d
Bi2-40 Bi 0.666667 0.761905 0.92 Uiso 0.038 1 1 d
Bi2-41 Bi 0.809524 0.761905 0.92 Uiso 0.038 1 1 d
Bi2-42 Bi 0.952381 0.761905 0.92 Uiso 0.038 1 1 d
Bi2-43 Bi 0.095238 0.904762 0.92 Uiso 0.038 1 1 d
Bi2-44 Bi 0.238095 0.904762 0.92 Uiso 0.038 1 1 d
Bi2-45 Bi 0.380952 0.904762 0.92 Uiso 0.038 1 1 d
Bi2-46 Bi 0.52381 0.904762 0.92 Uiso 0.038 1 1 d
Bi2-47 Bi 0.666667 0.904762 0.92 Uiso 0.038 1 1 d
Bi2-48 Bi 0.809524 0.904762 0.92 Uiso 0.038 1 1 d
Bi2-49 Bi 0.952381 0.904762 0.92 Uiso 0.038 1 1 d
Bi2-50 Bi 0.047619 0.095238 0.253333 Uiso 0.038 1 1 d
Bi2-51 Bi 0.190476 0.095238 0.253333 Uiso 0.038 1 1 d
Bi2-52 Bi 0.333333 0.095238 0.253333 Uiso 0.038 1 1 d
Bi2-53 Bi 0.47619 0.095238 0.253333 Uiso 0.038 1 1 d
Bi2-54 Bi 0.619048 0.095238 0.253333 Uiso 0.038 1 1 d
Bi2-55 Bi 0.761905 0.095238 0.253333 Uiso 0.038 1 1 d
Bi2-56 Bi 0.904762 0.095238 0.253333 Uiso 0.038 1 1 d
Bi2-57 Bi 0.047619 0.238095 0.253333 Uiso 0.038 1 1 d
Bi2-58 Bi 0.190476 0.238095 0.253333 Uiso 0.038 1 1 d
Bi2-59 Bi 0.333333 0.238095 0.253333 Uiso 0.038 1 1 d
Bi2-60 Bi 0.47619 0.238095 0.253333 Uiso 0.038 1 1 d
Bi2-61 Bi 0.619048 0.238095 0.253333 Uiso 0.038 1 1 d
Bi2-62 Bi 0.761905 0.238095 0.253333 Uiso 0.038 1 1 d
Bi2-63 Bi 0.904762 0.238095 0.253333 Uiso 0.038 1 1 d
Bi2-64 Bi 0.047619 0.380952 0.253333 Uiso 0.038 1 1 d
Bi2-65 Bi 0.190476 0.380952 0.253333 Uiso 0.038 1 1 d
Bi2-66 Bi 0.333333 0.380952 0.253333 Uiso 0.038 1 1 d
Bi2-67 Bi 0.47619 0.380952 0.253333 Uiso 0.038 1 1 d
Bi2-68 Bi 0.619048 0.380952 0.253333 Uiso 0.038 1 1 d
Bi2-69 Bi 0.761905 0.380952 0.253333 Uiso 0.038 1 1 d
Bi2-70 Bi 0.904762 0.380952 0.253333 Uiso 0.038 1 1 d
Bi2-71 Bi 0.047619 0.52381 0.253333 Uiso 0.038 1 1 d
Bi2-72 Bi 0.190476 0.52381 0.253333 Uiso 0.038 1 1 d
Bi2-73 Bi 0.333333 0.52381 0.253333 Uiso 0.038 1 1 d
Bi2-74 Bi 0.47619 0.52381 0.253333 Uiso 0.038 1 1 d
Bi2-75 Bi 0.619048 0.52381 0.253333 Uiso 0.038 1 1 d
Bi2-76 Bi 0.761905 0.52381 0.253333 Uiso 0.038 1 1 d
Bi2-77 Bi 0.904762 0.52381 0.253333 Uiso 0.038 1 1 d
Bi2-78 Bi 0.047619 0.666667 0.253333 Uiso 0.038 1 1 d
Bi2-79 Bi 0.190476 0.666667 0.253333 Uiso 0.038 1 1 d
Bi2-80 Bi 0.333333 0.666667 0.253333 Uiso 0.038 1 1 d
Bi2-81 Bi 0.47619 0.666667 0.253333 Uiso 0.038 1 1 d
Bi2-82 Bi 0.619048 0.666667 0.253333 Uiso 0.038 1 1 d
Bi2-83 Bi 0.761905 0.666667 0.253333 Uiso 0.038 1 1 d
Bi2-84 Bi 0.904762 0.666667 0.253333 Uiso 0.038 1 1 d
Bi2-85 Bi 0.047619 0.809524 0.253333 Uiso 0.038 1 1 d
Bi2-86 Bi 0.190476 0.809524 0.253333 Uiso 0.038 1 1 d
Bi2-87 Bi 0.333333 0.809524 0.253333 Uiso 0.038 1 1 d
Bi2-88 Bi 0.47619 0.809524 0.253333 Uiso 0.038 1 1 d
Bi2-89 Bi 0.619048 0.809524 0.253333 Uiso 0.038 1 1 d
Bi2-90 Bi 0.761905 0.809524 0.253333 Uiso 0.038 1 1 d
Bi2-91 Bi 0.904762 0.809524 0.253333 Uiso 0.038 1 1 d
Bi2-92 Bi 0.047619 0.952381 0.253333 Uiso 0.038 1 1 d
Bi2-93 Bi 0.190476 0.952381 0.253333 Uiso 0.038 1 1 d
Bi2-94 Bi 0.333333 0.952381 0.253333 Uiso 0.038 1 1 d
Bi2-95 Bi 0.47619 0.952381 0.253333 Uiso 0.038 1 1 d
Bi2-96 Bi 0.619048 0.952381 0.253333 Uiso 0.038 1 1 d
Bi2-97 Bi 0.761905 0.952381 0.253333 Uiso 0.038 1 1 d
Bi2-98 Bi 0.904762 0.952381 0.253333 Uiso 0.038 1 1 d
Bi2-99 Bi 0 0 0.586667 Uiso 0.038 1 1 d
Bi2-100 Bi 0.142857 0 0.586667 Uiso 0.038 1 1 d
Bi2-101 Bi 0.285714 0 0.586667 Uiso 0.038 1 1 d
Bi2-102 Bi 0.428571 0 0.586667 Uiso 0.038 1 1 d
Bi2-103 Bi 0.571429 0 0.586667 Uiso 0.038 1 1 d
Bi2-104 Bi 0.714286 0 0.586667 Uiso 0.038 1 1 d
Bi2-105 Bi 0.857143 0 0.586667 Uiso 0.038 1 1 d
Bi2-107 Bi 0 0.142857 0.586667 Uiso 0.038 1 1 d
Bi2-108 Bi 0.142857 0.142857 0.586667 Uiso 0.038 1 1 d
Bi2-109 Bi 0.285714 0.142857 0.586667 Uiso 0.038 1 1 d
Bi2-110 Bi 0.428571 0.142857 0.586667 Uiso 0.038 1 1 d
Bi2-111 Bi 0.571429 0.142857 0.586667 Uiso 0.038 1 1 d
Bi2-112 Bi 0.714286 0.142857 0.586667 Uiso 0.038 1 1 d
Bi2-113 Bi 0.857143 0.142857 0.586667 Uiso 0.038 1 1 d
Bi2-115 Bi 0 0.285714 0.586667 Uiso 0.038 1 1 d
Bi2-116 Bi 0.142857 0.285714 0.586667 Uiso 0.038 1 1 d
Bi2-117 Bi 0.285714 0.285714 0.586667 Uiso 0.038 1 1 d
Bi2-118 Bi 0.428571 0.285714 0.586667 Uiso 0.038 1 1 d
Bi2-119 Bi 0.571429 0.285714 0.586667 Uiso 0.038 1 1 d
Bi2-120 Bi 0.714286 0.285714 0.586667 Uiso 0.038 1 1 d
Bi2-121 Bi 0.857143 0.285714 0.586667 Uiso 0.038 1 1 d
Bi2-123 Bi 0 0.428571 0.586667 Uiso 0.038 1 1 d
Bi2-124 Bi 0.142857 0.428571 0.586667 Uiso 0.038 1 1 d
Bi2-125 Bi 0.285714 0.428571 0.586667 Uiso 0.038 1 1 d
Bi2-126 Bi 0.428571 0.428571 0.586667 Uiso 0.038 1 1 d
Bi2-127 Bi 0.571429 0.428571 0.586667 Uiso 0.038 1 1 d
Bi2-128 Bi 0.714286 0.428571 0.586667 Uiso 0.038 1 1 d
Bi2-129 Bi 0.857143 0.428571 0.586667 Uiso 0.038 1 1 d
Bi2-131 Bi 0 0.571429 0.586667 Uiso 0.038 1 1 d
Bi2-132 Bi 0.142857 0.571429 0.586667 Uiso 0.038 1 1 d
Bi2-133 Bi 0.285714 0.571429 0.586667 Uiso 0.038 1 1 d
Bi2-134 Bi 0.428571 0.571429 0.586667 Uiso 0.038 1 1 d
Bi2-135 Bi 0.571429 0.571429 0.586667 Uiso 0.038 1 1 d
Bi2-136 Bi 0.714286 0.571429 0.586667 Uiso 0.038 1 1 d
Bi2-137 Bi 0.857143 0.571429 0.586667 Uiso 0.038 1 1 d
Bi2-139 Bi 0 0.714286 0.586667 Uiso 0.038 1 1 d
Bi2-140 Bi 0.142857 0.714286 0.586667 Uiso 0.038 1 1 d
Bi2-141 Bi 0.285714 0.714286 0.586667 Uiso 0.038 1 1 d
Bi2-142 Bi 0.428571 0.714286 0.586667 Uiso 0.038 1 1 d
Bi2-143 Bi 0.571429 0.714286 0.586667 Uiso 0.038 1 1 d
Bi2-144 Bi 0.714286 0.714286 0.586667 Uiso 0.038 1 1 d
Bi2-145 Bi 0.857143 0.714286 0.586667 Uiso 0.038 1 1 d
Bi2-147 Bi 0 0.857143 0.586667 Uiso 0.038 1 1 d
Bi2-148 Bi 0.142857 0.857143 0.586667 Uiso 0.038 1 1 d
Bi2-149 Bi 0.285714 0.857143 0.586667 Uiso 0.038 1 1 d
Bi2-150 Bi 0.428571 0.857143 0.586667 Uiso 0.038 1 1 d
Bi2-151 Bi 0.571429 0.857143 0.586667 Uiso 0.038 1 1 d
Bi2-152 Bi 0.714286 0.857143 0.586667 Uiso 0.038 1 1 d
Bi2-153 Bi 0.857143 0.857143 0.586667 Uiso 0.038 1 1 d
Bi3-1 Bi 0.047619 0.095238 0.08 Uiso 0.038 1 1 d
Bi3-2 Bi 0.190476 0.095238 0.08 Uiso 0.038 1 1 d
Bi3-3 Bi 0.333333 0.095238 0.08 Uiso 0.038 1 1 d
Bi3-4 Bi 0.47619 0.095238 0.08 Uiso 0.038 1 1 d
Bi3-5 Bi 0.619048 0.095238 0.08 Uiso 0.038 1 1 d
Bi3-6 Bi 0.761905 0.095238 0.08 Uiso 0.038 1 1 d
Bi3-7 Bi 0.904762 0.095238 0.08 Uiso 0.038 1 1 d
Bi3-8 Bi 0.047619 0.238095 0.08 Uiso 0.038 1 1 d
Bi3-9 Bi 0.190476 0.238095 0.08 Uiso 0.038 1 1 d
Bi3-10 Bi 0.333333 0.238095 0.08 Uiso 0.038 1 1 d
Bi3-11 Bi 0.47619 0.238095 0.08 Uiso 0.038 1 1 d
Bi3-12 Bi 0.619048 0.238095 0.08 Uiso 0.038 1 1 d
Bi3-13 Bi 0.761905 0.238095 0.08 Uiso 0.038 1 1 d
Bi3-14 Bi 0.904762 0.238095 0.08 Uiso 0.038 1 1 d
Bi3-15 Bi 0.047619 0.380952 0.08 Uiso 0.038 1 1 d
Bi3-16 Bi 0.190476 0.380952 0.08 Uiso 0.038 1 1 d
Bi3-17 Bi 0.333333 0.380952 0.08 Uiso 0.038 1 1 d
Bi3-18 Bi 0.47619 0.380952 0.08 Uiso 0.038 1 1 d
Bi3-19 Bi 0.619048 0.380952 0.08 Uiso 0.038 1 1 d
Bi3-20 Bi 0.761905 0.380952 0.08 Uiso 0.038 1 1 d
Bi3-21 Bi 0.904762 0.380952 0.08 Uiso 0.038 1 1 d
Bi3-22 Bi 0.047619 0.52381 0.08 Uiso 0.038 1 1 d
Bi3-23 Bi 0.190476 0.52381 0.08 Uiso 0.038 1 1 d
Bi3-24 Bi 0.333333 0.52381 0.08 Uiso 0.038 1 1 d
Bi3-25 Bi 0.47619 0.52381 0.08 Uiso 0.038 1 1 d
Bi3-26 Bi 0.619048 0.52381 0.08 Uiso 0.038 1 1 d
Bi3-27 Bi 0.761905 0.52381 0.08 Uiso 0.038 1 1 d
Bi3-28 Bi 0.904762 0.52381 0.08 Uiso 0.038 1 1 d
Bi3-29 Bi 0.047619 0.666667 0.08 Uiso 0.038 1 1 d
Bi3-30 Bi 0.190476 0.666667 0.08 Uiso 0.038 1 1 d
Bi3-31 Bi 0.333333 0.666667 0.08 Uiso 0.038 1 1 d
Bi3-32 Bi 0.47619 0.666667 0.08 Uiso 0.038 1 1 d
Bi3-33 Bi 0.619048 0.666667 0.08 Uiso 0.038 1 1 d
Bi3-34 Bi 0.761905 0.666667 0.08 Uiso 0.038 1 1 d
Bi3-35 Bi 0.904762 0.666667 0.08 Uiso 0.038 1 1 d
Bi3-36 Bi 0.047619 0.809524 0.08 Uiso 0.038 1 1 d
Bi3-37 Bi 0.190476 0.809524 0.08 Uiso 0.038 1 1 d
Bi3-38 Bi 0.333333 0.809524 0.08 Uiso 0.038 1 1 d
Bi3-39 Bi 0.47619 0.809524 0.08 Uiso 0.038 1 1 d
Bi3-40 Bi 0.619048 0.809524 0.08 Uiso 0.038 1 1 d
Bi3-41 Bi 0.761905 0.809524 0.08 Uiso 0.038 1 1 d
Bi3-42 Bi 0.904762 0.809524 0.08 Uiso 0.038 1 1 d
Bi3-43 Bi 0.047619 0.952381 0.08 Uiso 0.038 1 1 d
Bi3-44 Bi 0.190476 0.952381 0.08 Uiso 0.038 1 1 d
Bi3-45 Bi 0.333333 0.952381 0.08 Uiso 0.038 1 1 d
Bi3-46 Bi 0.47619 0.952381 0.08 Uiso 0.038 1 1 d
Bi3-47 Bi 0.619048 0.952381 0.08 Uiso 0.038 1 1 d
Bi3-48 Bi 0.761905 0.952381 0.08 Uiso 0.038 1 1 d
Bi3-49 Bi 0.904762 0.952381 0.08 Uiso 0.038 1 1 d
Bi3-50 Bi 0 0 0.413333 Uiso 0.038 1 1 d
Bi3-51 Bi 0.142857 0 0.413333 Uiso 0.038 1 1 d
Bi3-52 Bi 0.285714 0 0.413333 Uiso 0.038 1 1 d
Bi3-53 Bi 0.428571 0 0.413333 Uiso 0.038 1 1 d
Bi3-54 Bi 0.571429 0 0.413333 Uiso 0.038 1 1 d
Bi3-55 Bi 0.714286 0 0.413333 Uiso 0.038 1 1 d
Bi3-56 Bi 0.857143 0 0.413333 Uiso 0.038 1 1 d
Bi3-58 Bi 0 0.142857 0.413333 Uiso 0.038 1 1 d
Bi3-59 Bi 0.142857 0.142857 0.413333 Uiso 0.038 1 1 d
Bi3-60 Bi 0.285714 0.142857 0.413333 Uiso 0.038 1 1 d
Bi3-61 Bi 0.428571 0.142857 0.413333 Uiso 0.038 1 1 d
Bi3-62 Bi 0.571429 0.142857 0.413333 Uiso 0.038 1 1 d
Bi3-63 Bi 0.714286 0.142857 0.413333 Uiso 0.038 1 1 d
Bi3-64 Bi 0.857143 0.142857 0.413333 Uiso 0.038 1 1 d
Bi3-66 Bi 0 0.285714 0.413333 Uiso 0.038 1 1 d
Bi3-67 Bi 0.142857 0.285714 0.413333 Uiso 0.038 1 1 d
Bi3-68 Bi 0.285714 0.285714 0.413333 Uiso 0.038 1 1 d
Bi3-69 Bi 0.428571 0.285714 0.413333 Uiso 0.038 1 1 d
Bi3-70 Bi 0.571429 0.285714 0.413333 Uiso 0.038 1 1 d
Bi3-71 Bi 0.714286 0.285714 0.413333 Uiso 0.038 1 1 d
Bi3-72 Bi 0.857143 0.285714 0.413333 Uiso 0.038 1 1 d
Bi3-74 Bi 0 0.428571 0.413333 Uiso 0.038 1 1 d
Bi3-75 Bi 0.142857 0.428571 0.413333 Uiso 0.038 1 1 d
Bi3-76 Bi 0.285714 0.428571 0.413333 Uiso 0.038 1 1 d
Bi3-77 Bi 0.428571 0.428571 0.413333 Uiso 0.038 1 1 d
Bi3-78 Bi 0.571429 0.428571 0.413333 Uiso 0.038 1 1 d
Bi3-79 Bi 0.714286 0.428571 0.413333 Uiso 0.038 1 1 d
Bi3-80 Bi 0.857143 0.428571 0.413333 Uiso 0.038 1 1 d
Bi3-82 Bi 0 0.571429 0.413333 Uiso 0.038 1 1 d
Bi3-83 Bi 0.142857 0.571429 0.413333 Uiso 0.038 1 1 d
Bi3-84 Bi 0.285714 0.571429 0.413333 Uiso 0.038 1 1 d
Bi3-85 Bi 0.428571 0.571429 0.413333 Uiso 0.038 1 1 d
Bi3-86 Bi 0.571429 0.571429 0.413333 Uiso 0.038 1 1 d
Bi3-87 Bi 0.714286 0.571429 0.413333 Uiso 0.038 1 1 d
Bi3-88 Bi 0.857143 0.571429 0.413333 Uiso 0.038 1 1 d
Bi3-90 Bi 0 0.714286 0.413333 Uiso 0.038 1 1 d
Bi3-91 Bi 0.142857 0.714286 0.413333 Uiso 0.038 1 1 d
Bi3-92 Bi 0.285714 0.714286 0.413333 Uiso 0.038 1 1 d
Bi3-93 Bi 0.428571 0.714286 0.413333 Uiso 0.038 1 1 d
Bi3-94 Bi 0.571429 0.714286 0.413333 Uiso 0.038 1 1 d
Bi3-95 Bi 0.714286 0.714286 0.413333 Uiso 0.038 1 1 d
Bi3-96 Bi 0.857143 0.714286 0.413333 Uiso 0.038 1 1 d
Bi3-98 Bi 0 0.857143 0.413333 Uiso 0.038 1 1 d
Bi3-99 Bi 0.142857 0.857143 0.413333 Uiso 0.038 1 1 d
Bi3-100 Bi 0.285714 0.857143 0.413333 Uiso 0.038 1 1 d
Bi3-101 Bi 0.428571 0.857143 0.413333 Uiso 0.038 1 1 d
Bi3-102 Bi 0.571429 0.857143 0.413333 Uiso 0.038 1 1 d
Bi3-103 Bi 0.714286 0.857143 0.413333 Uiso 0.038 1 1 d
Bi3-104 Bi 0.857143 0.857143 0.413333 Uiso 0.038 1 1 d
Bi3-114 Bi 0.095238 0.047619 0.746667 Uiso 0.038 1 1 d
Bi3-115 Bi 0.238095 0.047619 0.746667 Uiso 0.038 1 1 d
Bi3-116 Bi 0.380952 0.047619 0.746667 Uiso 0.038 1 1 d
Bi3-117 Bi 0.52381 0.047619 0.746667 Uiso 0.038 1 1 d
Bi3-118 Bi 0.666667 0.047619 0.746667 Uiso 0.038 1 1 d
Bi3-119 Bi 0.809524 0.047619 0.746667 Uiso 0.038 1 1 d
Bi3-120 Bi 0.952381 0.047619 0.746667 Uiso 0.038 1 1 d
Bi3-121 Bi 0.095238 0.190476 0.746667 Uiso 0.038 1 1 d
Bi3-122 Bi 0.238095 0.190476 0.746667 Uiso 0.038 1 1 d
Bi3-123 Bi 0.380952 0.190476 0.746667 Uiso 0.038 1 1 d
Bi3-124 Bi 0.52381 0.190476 0.746667 Uiso 0.038 1 1 d
Bi3-125 Bi 0.666667 0.190476 0.746667 Uiso 0.038 1 1 d
Bi3-126 Bi 0.809524 0.190476 0.746667 Uiso 0.038 1 1 d
Bi3-127 Bi 0.952381 0.190476 0.746667 Uiso 0.038 1 1 d
Bi3-128 Bi 0.095238 0.333333 0.746667 Uiso 0.038 1 1 d
Bi3-129 Bi 0.238095 0.333333 0.746667 Uiso 0.038 1 1 d
Bi3-130 Bi 0.380952 0.333333 0.746667 Uiso 0.038 1 1 d
Bi3-131 Bi 0.52381 0.333333 0.746667 Uiso 0.038 1 1 d
Bi3-132 Bi 0.666667 0.333333 0.746667 Uiso 0.038 1 1 d
Bi3-133 Bi 0.809524 0.333333 0.746667 Uiso 0.038 1 1 d
Bi3-134 Bi 0.952381 0.333333 0.746667 Uiso 0.038 1 1 d
Bi3-135 Bi 0.095238 0.476191 0.746667 Uiso 0.038 1 1 d
Bi3-136 Bi 0.238095 0.476191 0.746667 Uiso 0.038 1 1 d
Bi3-137 Bi 0.380952 0.476191 0.746667 Uiso 0.038 1 1 d
Bi3-138 Bi 0.52381 0.476191 0.746667 Uiso 0.038 1 1 d
Bi3-139 Bi 0.666667 0.476191 0.746667 Uiso 0.038 1 1 d
Bi3-140 Bi 0.809524 0.476191 0.746667 Uiso 0.038 1 1 d
Bi3-141 Bi 0.952381 0.476191 0.746667 Uiso 0.038 1 1 d
Bi3-142 Bi 0.095238 0.619048 0.746667 Uiso 0.038 1 1 d
Bi3-143 Bi 0.238095 0.619048 0.746667 Uiso 0.038 1 1 d
Bi3-144 Bi 0.380952 0.619048 0.746667 Uiso 0.038 1 1 d
Bi3-145 Bi 0.52381 0.619048 0.746667 Uiso 0.038 1 1 d
Bi3-146 Bi 0.666667 0.619048 0.746667 Uiso 0.038 1 1 d
Bi3-147 Bi 0.809524 0.619048 0.746667 Uiso 0.038 1 1 d
Bi3-148 Bi 0.952381 0.619048 0.746667 Uiso 0.038 1 1 d
Bi3-149 Bi 0.095238 0.761905 0.746667 Uiso 0.038 1 1 d
Bi3-150 Bi 0.238095 0.761905 0.746667 Uiso 0.038 1 1 d
Bi3-151 Bi 0.380952 0.761905 0.746667 Uiso 0.038 1 1 d
Bi3-152 Bi 0.52381 0.761905 0.746667 Uiso 0.038 1 1 d
Bi3-153 Bi 0.666667 0.761905 0.746667 Uiso 0.038 1 1 d
Bi3-154 Bi 0.809524 0.761905 0.746667 Uiso 0.038 1 1 d
Bi3-155 Bi 0.952381 0.761905 0.746667 Uiso 0.038 1 1 d
Bi3-156 Bi 0.095238 0.904762 0.746667 Uiso 0.038 1 1 d
Bi3-157 Bi 0.238095 0.904762 0.746667 Uiso 0.038 1 1 d
Bi3-158 Bi 0.380952 0.904762 0.746667 Uiso 0.038 1 1 d
Bi3-159 Bi 0.52381 0.904762 0.746667 Uiso 0.038 1 1 d
Bi3-160 Bi 0.666667 0.904762 0.746667 Uiso 0.038 1 1 d
Bi3-161 Bi 0.809524 0.904762 0.746667 Uiso 0.038 1 1 d
Bi3-162 Bi 0.952381 0.904762 0.746667 Uiso 0.038 1 1 d
O1-1 O 0.095238 0.047619 0 Uiso 0.038 1 1 d
O1-2 O 0.238095 0.047619 0 Uiso 0.038 1 1 d
O1-3 O 0.380952 0.047619 0 Uiso 0.038 1 1 d
O1-4 O 0.52381 0.047619 0 Uiso 0.038 1 1 d
O1-5 O 0.666667 0.047619 0 Uiso 0.038 1 1 d
O1-6 O 0.809524 0.047619 0 Uiso 0.038 1 1 d
O1-7 O 0.952381 0.047619 0 Uiso 0.038 1 1 d
O1-8 O 0.095238 0.190476 0 Uiso 0.038 1 1 d
O1-9 O 0.238095 0.190476 0 Uiso 0.038 1 1 d
O1-10 O 0.380952 0.190476 0 Uiso 0.038 1 1 d
O1-11 O 0.52381 0.190476 0 Uiso 0.038 1 1 d
O1-12 O 0.666667 0.190476 0 Uiso 0.038 1 1 d
O1-13 O 0.809524 0.190476 0 Uiso 0.038 1 1 d
O1-14 O 0.952381 0.190476 0 Uiso 0.038 1 1 d
O1-15 O 0.095238 0.333333 0 Uiso 0.038 1 1 d
O1-16 O 0.238095 0.333333 0 Uiso 0.038 1 1 d
O1-17 O 0.380952 0.333333 0 Uiso 0.038 1 1 d
O1-18 O 0.52381 0.333333 0 Uiso 0.038 1 1 d
O1-19 O 0.666667 0.333333 0 Uiso 0.038 1 1 d
O1-20 O 0.809524 0.333333 0 Uiso 0.038 1 1 d
O1-21 O 0.952381 0.333333 0 Uiso 0.038 1 1 d
O1-22 O 0.095238 0.47619 0 Uiso 0.038 1 1 d
O1-23 O 0.238095 0.47619 0 Uiso 0.038 1 1 d
O1-24 O 0.380952 0.47619 0 Uiso 0.038 1 1 d
O1-25 O 0.52381 0.47619 0 Uiso 0.038 1 1 d
O1-26 O 0.666667 0.47619 0 Uiso 0.038 1 1 d
O1-27 O 0.809524 0.47619 0 Uiso 0.038 1 1 d
O1-28 O 0.952381 0.47619 0 Uiso 0.038 1 1 d
O1-29 O 0.095238 0.619048 0 Uiso 0.038 1 1 d
O1-30 O 0.238095 0.619048 0 Uiso 0.038 1 1 d
O1-31 O 0.380952 0.619048 0 Uiso 0.038 1 1 d
O1-32 O 0.52381 0.619048 0 Uiso 0.038 1 1 d
O1-33 O 0.666667 0.619048 0 Uiso 0.038 1 1 d
O1-34 O 0.809524 0.619048 0 Uiso 0.038 1 1 d
O1-35 O 0.952381 0.619048 0 Uiso 0.038 1 1 d
O1-36 O 0.095238 0.761905 0 Uiso 0.038 1 1 d
O1-37 O 0.238095 0.761905 0 Uiso 0.038 1 1 d
O1-38 O 0.380952 0.761905 0 Uiso 0.038 1 1 d
O1-39 O 0.52381 0.761905 0 Uiso 0.038 1 1 d
O1-40 O 0.666667 0.761905 0 Uiso 0.038 1 1 d
O1-41 O 0.809524 0.761905 0 Uiso 0.038 1 1 d
O1-42 O 0.952381 0.761905 0 Uiso 0.038 1 1 d
O1-43 O 0.095238 0.904762 0 Uiso 0.038 1 1 d
O1-44 O 0.238095 0.904762 0 Uiso 0.038 1 1 d
O1-45 O 0.380952 0.904762 0 Uiso 0.038 1 1 d
O1-46 O 0.52381 0.904762 0 Uiso 0.038 1 1 d
O1-47 O 0.666667 0.904762 0 Uiso 0.038 1 1 d
O1-48 O 0.809524 0.904762 0 Uiso 0.038 1 1 d
O1-49 O 0.952381 0.904762 0 Uiso 0.038 1 1 d
O1-99 O 0.047619 0.095238 0.333333 Uiso 0.038 1 1 d
O1-100 O 0.190476 0.095238 0.333333 Uiso 0.038 1 1 d
O1-101 O 0.333333 0.095238 0.333333 Uiso 0.038 1 1 d
O1-102 O 0.47619 0.095238 0.333333 Uiso 0.038 1 1 d
O1-103 O 0.619048 0.095238 0.333333 Uiso 0.038 1 1 d
O1-104 O 0.761905 0.095238 0.333333 Uiso 0.038 1 1 d
O1-105 O 0.904762 0.095238 0.333333 Uiso 0.038 1 1 d
O1-106 O 0.047619 0.238095 0.333333 Uiso 0.038 1 1 d
O1-107 O 0.190476 0.238095 0.333333 Uiso 0.038 1 1 d
O1-108 O 0.333333 0.238095 0.333333 Uiso 0.038 1 1 d
O1-109 O 0.47619 0.238095 0.333333 Uiso 0.038 1 1 d
O1-110 O 0.619048 0.238095 0.333333 Uiso 0.038 1 1 d
O1-111 O 0.761905 0.238095 0.333333 Uiso 0.038 1 1 d
O1-112 O 0.904762 0.238095 0.333333 Uiso 0.038 1 1 d
O1-113 O 0.047619 0.380952 0.333333 Uiso 0.038 1 1 d
O1-114 O 0.190476 0.380952 0.333333 Uiso 0.038 1 1 d
O1-115 O 0.333333 0.380952 0.333333 Uiso 0.038 1 1 d
O1-116 O 0.47619 0.380952 0.333333 Uiso 0.038 1 1 d
O1-117 O 0.619048 0.380952 0.333333 Uiso 0.038 1 1 d
O1-118 O 0.761905 0.380952 0.333333 Uiso 0.038 1 1 d
O1-119 O 0.904762 0.380952 0.333333 Uiso 0.038 1 1 d
O1-120 O 0.047619 0.52381 0.333333 Uiso 0.038 1 1 d
O1-121 O 0.190476 0.52381 0.333333 Uiso 0.038 1 1 d
O1-122 O 0.333333 0.52381 0.333333 Uiso 0.038 1 1 d
O1-123 O 0.47619 0.52381 0.333333 Uiso 0.038 1 1 d
O1-124 O 0.619048 0.52381 0.333333 Uiso 0.038 1 1 d
O1-125 O 0.761905 0.52381 0.333333 Uiso 0.038 1 1 d
O1-126 O 0.904762 0.52381 0.333333 Uiso 0.038 1 1 d
O1-127 O 0.047619 0.666667 0.333333 Uiso 0.038 1 1 d
O1-128 O 0.190476 0.666667 0.333333 Uiso 0.038 1 1 d
O1-129 O 0.333333 0.666667 0.333333 Uiso 0.038 1 1 d
O1-130 O 0.47619 0.666667 0.333333 Uiso 0.038 1 1 d
O1-131 O 0.619048 0.666667 0.333333 Uiso 0.038 1 1 d
O1-132 O 0.761905 0.666667 0.333333 Uiso 0.038 1 1 d
O1-133 O 0.904762 0.666667 0.333333 Uiso 0.038 1 1 d
O1-134 O 0.047619 0.809524 0.333333 Uiso 0.038 1 1 d
O1-135 O 0.190476 0.809524 0.333333 Uiso 0.038 1 1 d
O1-136 O 0.333333 0.809524 0.333333 Uiso 0.038 1 1 d
O1-137 O 0.47619 0.809524 0.333333 Uiso 0.038 1 1 d
O1-138 O 0.619048 0.809524 0.333333 Uiso 0.038 1 1 d
O1-139 O 0.761905 0.809524 0.333333 Uiso 0.038 1 1 d
O1-140 O 0.904762 0.809524 0.333333 Uiso 0.038 1 1 d
O1-141 O 0.047619 0.952381 0.333333 Uiso 0.038 1 1 d
O1-142 O 0.190476 0.952381 0.333333 Uiso 0.038 1 1 d
O1-143 O 0.333333 0.952381 0.333333 Uiso 0.038 1 1 d
O1-144 O 0.47619 0.952381 0.333333 Uiso 0.038 1 1 d
O1-145 O 0.619048 0.952381 0.333333 Uiso 0.038 1 1 d
O1-146 O 0.761905 0.952381 0.333333 Uiso 0.038 1 1 d
O1-147 O 0.904762 0.952381 0.333333 Uiso 0.038 1 1 d
O1-148 O 0 0 0.666667 Uiso 0.038 1 1 d
O1-149 O 0.142857 0 0.666667 Uiso 0.038 1 1 d
O1-150 O 0.285714 0 0.666667 Uiso 0.038 1 1 d
O1-151 O 0.428571 0 0.666667 Uiso 0.038 1 1 d
O1-152 O 0.571429 0 0.666667 Uiso 0.038 1 1 d
O1-153 O 0.714286 0 0.666667 Uiso 0.038 1 1 d
O1-154 O 0.857143 0 0.666667 Uiso 0.038 1 1 d
O1-156 O 0 0.142857 0.666667 Uiso 0.038 1 1 d
O1-157 O 0.142857 0.142857 0.666667 Uiso 0.038 1 1 d
O1-158 O 0.285714 0.142857 0.666667 Uiso 0.038 1 1 d
O1-159 O 0.428571 0.142857 0.666667 Uiso 0.038 1 1 d
O1-160 O 0.571429 0.142857 0.666667 Uiso 0.038 1 1 d
O1-161 O 0.714286 0.142857 0.666667 Uiso 0.038 1 1 d
O1-162 O 0.857143 0.142857 0.666667 Uiso 0.038 1 1 d
O1-164 O 0 0.285714 0.666667 Uiso 0.038 1 1 d
O1-165 O 0.142857 0.285714 0.666667 Uiso 0.038 1 1 d
O1-166 O 0.285714 0.285714 0.666667 Uiso 0.038 1 1 d
O1-167 O 0.428571 0.285714 0.666667 Uiso 0.038 1 1 d
O1-168 O 0.571429 0.285714 0.666667 Uiso 0.038 1 1 d
O1-169 O 0.714286 0.285714 0.666667 Uiso 0.038 1 1 d
O1-170 O 0.857143 0.285714 0.666667 Uiso 0.038 1 1 d
O1-172 O 0 0.428571 0.666667 Uiso 0.038 1 1 d
O1-173 O 0.142857 0.428571 0.666667 Uiso 0.038 1 1 d
O1-174 O 0.285714 0.428571 0.666667 Uiso 0.038 1 1 d
O1-175 O 0.428571 0.428571 0.666667 Uiso 0.038 1 1 d
O1-176 O 0.571429 0.428571 0.666667 Uiso 0.038 1 1 d
O1-177 O 0.714286 0.428571 0.666667 Uiso 0.038 1 1 d
O1-178 O 0.857143 0.428571 0.666667 Uiso 0.038 1 1 d
O1-180 O 0 0.571429 0.666667 Uiso 0.038 1 1 d
O1-181 O 0.142857 0.571429 0.666667 Uiso 0.038 1 1 d
O1-182 O 0.285714 0.571429 0.666667 Uiso 0.038 1 1 d
O1-183 O 0.428571 0.571429 0.666667 Uiso 0.038 1 1 d
O1-184 O 0.571429 0.571429 0.666667 Uiso 0.038 1 1 d
O1-185 O 0.714286 0.571429 0.666667 Uiso 0.038 1 1 d
O1-186 O 0.857143 0.571429 0.666667 Uiso 0.038 1 1 d
O1-188 O 0 0.714286 0.666667 Uiso 0.038 1 1 d
O1-189 O 0.142857 0.714286 0.666667 Uiso 0.038 1 1 d
O1-190 O 0.285714 0.714286 0.666667 Uiso 0.038 1 1 d
O1-191 O 0.428571 0.714286 0.666667 Uiso 0.038 1 1 d
O1-192 O 0.571429 0.714286 0.666667 Uiso 0.038 1 1 d
O1-193 O 0.714286 0.714286 0.666667 Uiso 0.038 1 1 d
O1-194 O 0.857143 0.714286 0.666667 Uiso 0.038 1 1 d
O1-196 O 0 0.857143 0.666667 Uiso 0.038 1 1 d
O1-197 O 0.142857 0.857143 0.666667 Uiso 0.038 1 1 d
O1-198 O 0.285714 0.857143 0.666667 Uiso 0.038 1 1 d
O1-199 O 0.428571 0.857143 0.666667 Uiso 0.038 1 1 d
O1-200 O 0.571429 0.857143 0.666667 Uiso 0.038 1 1 d
O1-201 O 0.714286 0.857143 0.666667 Uiso 0.038 1 1 d
O1-202 O 0.857143 0.857143 0.666667 Uiso 0.038 1 1 d
O2-1 O 0 0 0.0586 Uiso 0.038 1 1 d
O2-2 O 0.142857 0 0.0586 Uiso 0.038 1 1 d
O2-3 O 0.285714 0 0.0586 Uiso 0.038 1 1 d
O2-4 O 0.428571 0 0.0586 Uiso 0.038 1 1 d
O2-5 O 0.571429 0 0.0586 Uiso 0.038 1 1 d
O2-6 O 0.714286 0 0.0586 Uiso 0.038 1 1 d
O2-7 O 0.857143 0 0.0586 Uiso 0.038 1 1 d
O2-9 O 0 0.142857 0.0586 Uiso 0.038 1 1 d
O2-10 O 0.142857 0.142857 0.0586 Uiso 0.038 1 1 d
O2-11 O 0.285714 0.142857 0.0586 Uiso 0.038 1 1 d
O2-12 O 0.428571 0.142857 0.0586 Uiso 0.038 1 1 d
O2-13 O 0.571429 0.142857 0.0586 Uiso 0.038 1 1 d
O2-14 O 0.714286 0.142857 0.0586 Uiso 0.038 1 1 d
O2-15 O 0.857143 0.142857 0.0586 Uiso 0.038 1 1 d
O2-17 O 0 0.285714 0.0586 Uiso 0.038 1 1 d
O2-18 O 0.142857 0.285714 0.0586 Uiso 0.038 1 1 d
O2-19 O 0.285714 0.285714 0.0586 Uiso 0.038 1 1 d
O2-20 O 0.428571 0.285714 0.0586 Uiso 0.038 1 1 d
O2-21 O 0.571429 0.285714 0.0586 Uiso 0.038 1 1 d
O2-22 O 0.714286 0.285714 0.0586 Uiso 0.038 1 1 d
O2-23 O 0.857143 0.285714 0.0586 Uiso 0.038 1 1 d
O2-25 O 0 0.428571 0.0586 Uiso 0.038 1 1 d
O2-26 O 0.142857 0.428571 0.0586 Uiso 0.038 1 1 d
O2-27 O 0.285714 0.428571 0.0586 Uiso 0.038 1 1 d
O2-28 O 0.428571 0.428571 0.0586 Uiso 0.038 1 1 d
O2-29 O 0.571429 0.428571 0.0586 Uiso 0.038 1 1 d
O2-30 O 0.714286 0.428571 0.0586 Uiso 0.038 1 1 d
O2-31 O 0.857143 0.428571 0.0586 Uiso 0.038 1 1 d
O2-33 O 0 0.571429 0.0586 Uiso 0.038 1 1 d
O2-34 O 0.142857 0.571429 0.0586 Uiso 0.038 1 1 d
O2-35 O 0.285714 0.571429 0.0586 Uiso 0.038 1 1 d
O2-36 O 0.428571 0.571429 0.0586 Uiso 0.038 1 1 d
O2-37 O 0.571429 0.571429 0.0586 Uiso 0.038 1 1 d
O2-38 O 0.714286 0.571429 0.0586 Uiso 0.038 1 1 d
O2-39 O 0.857143 0.571429 0.0586 Uiso 0.038 1 1 d
O2-41 O 0 0.714286 0.0586 Uiso 0.038 1 1 d
O2-42 O 0.142857 0.714286 0.0586 Uiso 0.038 1 1 d
O2-43 O 0.285714 0.714286 0.0586 Uiso 0.038 1 1 d
O2-44 O 0.428571 0.714286 0.0586 Uiso 0.038 1 1 d
O2-45 O 0.571429 0.714286 0.0586 Uiso 0.038 1 1 d
O2-46 O 0.714286 0.714286 0.0586 Uiso 0.038 1 1 d
O2-47 O 0.857143 0.714286 0.0586 Uiso 0.038 1 1 d
O2-49 O 0 0.857143 0.0586 Uiso 0.038 1 1 d
O2-50 O 0.142857 0.857143 0.0586 Uiso 0.038 1 1 d
O2-51 O 0.285714 0.857143 0.0586 Uiso 0.038 1 1 d
O2-52 O 0.428571 0.857143 0.0586 Uiso 0.038 1 1 d
O2-53 O 0.571429 0.857143 0.0586 Uiso 0.038 1 1 d
O2-54 O 0.714286 0.857143 0.0586 Uiso 0.038 1 1 d
O2-55 O 0.857143 0.857143 0.0586 Uiso 0.038 1 1 d
O2-65 O 0.095238 0.047619 0.391933 Uiso 0.038 1 1 d
O2-66 O 0.238095 0.047619 0.391933 Uiso 0.038 1 1 d
O2-67 O 0.380952 0.047619 0.391933 Uiso 0.038 1 1 d
O2-68 O 0.52381 0.047619 0.391933 Uiso 0.038 1 1 d
O2-69 O 0.666667 0.047619 0.391933 Uiso 0.038 1 1 d
O2-70 O 0.809524 0.047619 0.391933 Uiso 0.038 1 1 d
O2-71 O 0.952381 0.047619 0.391933 Uiso 0.038 1 1 d
O2-72 O 0.095238 0.190476 0.391933 Uiso 0.038 1 1 d
O2-73 O 0.238095 0.190476 0.391933 Uiso 0.038 1 1 d
O2-74 O 0.380952 0.190476 0.391933 Uiso 0.038 1 1 d
O2-75 O 0.52381 0.190476 0.391933 Uiso 0.038 1 1 d
O2-76 O 0.666667 0.190476 0.391933 Uiso 0.038 1 1 d
O2-77 O 0.809524 0.190476 0.391933 Uiso 0.038 1 1 d
O2-78 O 0.952381 0.190476 0.391933 Uiso 0.038 1 1 d
O2-79 O 0.095238 0.333333 0.391933 Uiso 0.038 1 1 d
O2-80 O 0.238095 0.333333 0.391933 Uiso 0.038 1 1 d
O2-81 O 0.380952 0.333333 0.391933 Uiso 0.038 1 1 d
O2-82 O 0.52381 0.333333 0.391933 Uiso 0.038 1 1 d
O2-83 O 0.666667 0.333333 0.391933 Uiso 0.038 1 1 d
O2-84 O 0.809524 0.333333 0.391933 Uiso 0.038 1 1 d
O2-85 O 0.952381 0.333333 0.391933 Uiso 0.038 1 1 d
O2-86 O 0.095238 0.47619 0.391933 Uiso 0.038 1 1 d
O2-87 O 0.238095 0.47619 0.391933 Uiso 0.038 1 1 d
O2-88 O 0.380952 0.47619 0.391933 Uiso 0.038 1 1 d
O2-89 O 0.52381 0.47619 0.391933 Uiso 0.038 1 1 d
O2-90 O 0.666667 0.47619 0.391933 Uiso 0.038 1 1 d
O2-91 O 0.809524 0.47619 0.391933 Uiso 0.038 1 1 d
O2-92 O 0.952381 0.47619 0.391933 Uiso 0.038 1 1 d
O2-93 O 0.095238 0.619048 0.391933 Uiso 0.038 1 1 d
O2-94 O 0.238095 0.619048 0.391933 Uiso 0.038 1 1 d
O2-95 O 0.380952 0.619048 0.391933 Uiso 0.038 1 1 d
O2-96 O 0.52381 0.619048 0.391933 Uiso 0.038 1 1 d
O2-97 O 0.666667 0.619048 0.391933 Uiso 0.038 1 1 d
O2-98 O 0.809524 0.619048 0.391933 Uiso 0.038 1 1 d
O2-99 O 0.952381 0.619048 0.391933 Uiso 0.038 1 1 d
O2-100 O 0.095238 0.761905 0.391933 Uiso 0.038 1 1 d
O2-101 O 0.238095 0.761905 0.391933 Uiso 0.038 1 1 d
O2-102 O 0.380952 0.761905 0.391933 Uiso 0.038 1 1 d
O2-103 O 0.52381 0.761905 0.391933 Uiso 0.038 1 1 d
O2-104 O 0.666667 0.761905 0.391933 Uiso 0.038 1 1 d
O2-105 O 0.809524 0.761905 0.391933 Uiso 0.038 1 1 d
O2-106 O 0.952381 0.761905 0.391933 Uiso 0.038 1 1 d
O2-107 O 0.095238 0.904762 0.391933 Uiso 0.038 1 1 d
O2-108 O 0.238095 0.904762 0.391933 Uiso 0.038 1 1 d
O2-109 O 0.380952 0.904762 0.391933 Uiso 0.038 1 1 d
O2-110 O 0.52381 0.904762 0.391933 Uiso 0.038 1 1 d
O2-111 O 0.666667 0.904762 0.391933 Uiso 0.038 1 1 d
O2-112 O 0.809524 0.904762 0.391933 Uiso 0.038 1 1 d
O2-113 O 0.952381 0.904762 0.391933 Uiso 0.038 1 1 d
O2-114 O 0.047619 0.095238 0.725267 Uiso 0.038 1 1 d
O2-115 O 0.190476 0.095238 0.725267 Uiso 0.038 1 1 d
O2-116 O 0.333333 0.095238 0.725267 Uiso 0.038 1 1 d
O2-117 O 0.47619 0.095238 0.725267 Uiso 0.038 1 1 d
O2-118 O 0.619048 0.095238 0.725267 Uiso 0.038 1 1 d
O2-119 O 0.761905 0.095238 0.725267 Uiso 0.038 1 1 d
O2-120 O 0.904762 0.095238 0.725267 Uiso 0.038 1 1 d
O2-121 O 0.047619 0.238095 0.725267 Uiso 0.038 1 1 d
O2-122 O 0.190476 0.238095 0.725267 Uiso 0.038 1 1 d
O2-123 O 0.333333 0.238095 0.725267 Uiso 0.038 1 1 d
O2-124 O 0.47619 0.238095 0.725267 Uiso 0.038 1 1 d
O2-125 O 0.619048 0.238095 0.725267 Uiso 0.038 1 1 d
O2-126 O 0.761905 0.238095 0.725267 Uiso 0.038 1 1 d
O2-127 O 0.904762 0.238095 0.725267 Uiso 0.038 1 1 d
O2-128 O 0.047619 0.380952 0.725267 Uiso 0.038 1 1 d
O2-129 O 0.190476 0.380952 0.725267 Uiso 0.038 1 1 d
O2-130 O 0.333333 0.380952 0.725267 Uiso 0.038 1 1 d
O2-131 O 0.47619 0.380952 0.725267 Uiso 0.038 1 1 d
O2-132 O 0.619048 0.380952 0.725267 Uiso 0.038 1 1 d
O2-133 O 0.761905 0.380952 0.725267 Uiso 0.038 1 1 d
O2-134 O 0.904762 0.380952 0.725267 Uiso 0.038 1 1 d
O2-135 O 0.047619 0.52381 0.725267 Uiso 0.038 1 1 d
O2-136 O 0.190476 0.52381 0.725267 Uiso 0.038 1 1 d
O2-137 O 0.333333 0.52381 0.725267 Uiso 0.038 1 1 d
O2-138 O 0.47619 0.52381 0.725267 Uiso 0.038 1 1 d
O2-139 O 0.619048 0.52381 0.725267 Uiso 0.038 1 1 d
O2-140 O 0.761905 0.52381 0.725267 Uiso 0.038 1 1 d
O2-141 O 0.904762 0.52381 0.725267 Uiso 0.038 1 1 d
O2-142 O 0.047619 0.666667 0.725267 Uiso 0.038 1 1 d
O2-143 O 0.190476 0.666667 0.725267 Uiso 0.038 1 1 d
O2-144 O 0.333333 0.666667 0.725267 Uiso 0.038 1 1 d
O2-145 O 0.47619 0.666667 0.725267 Uiso 0.038 1 1 d
O2-146 O 0.619048 0.666667 0.725267 Uiso 0.038 1 1 d
O2-147 O 0.761905 0.666667 0.725267 Uiso 0.038 1 1 d
O2-148 O 0.904762 0.666667 0.725267 Uiso 0.038 1 1 d
O2-149 O 0.047619 0.809524 0.725267 Uiso 0.038 1 1 d
O2-150 O 0.190476 0.809524 0.725267 Uiso 0.038 1 1 d
O2-151 O 0.333333 0.809524 0.725267 Uiso 0.038 1 1 d
O2-152 O 0.47619 0.809524 0.725267 Uiso 0.038 1 1 d
O2-153 O 0.619048 0.809524 0.725267 Uiso 0.038 1 1 d
O2-154 O 0.761905 0.809524 0.725267 Uiso 0.038 1 1 d
O2-155 O 0.904762 0.809524 0.725267 Uiso 0.038 1 1 d
O2-156 O 0.047619 0.952381 0.725267 Uiso 0.038 1 1 d
O2-157 O 0.190476 0.952381 0.725267 Uiso 0.038 1 1 d
O2-158 O 0.333333 0.952381 0.725267 Uiso 0.038 1 1 d
O2-159 O 0.47619 0.952381 0.725267 Uiso 0.038 1 1 d
O2-160 O 0.619048 0.952381 0.725267 Uiso 0.038 1 1 d
O2-161 O 0.761905 0.952381 0.725267 Uiso 0.038 1 1 d
O2-162 O 0.904762 0.952381 0.725267 Uiso 0.038 1 1 d
O3-1 O 0 0 0.9414 Uiso 0.038 1 1 d
O3-2 O 0.142857 0 0.9414 Uiso 0.038 1 1 d
O3-3 O 0.285714 0 0.9414 Uiso 0.038 1 1 d
O3-4 O 0.428571 0 0.9414 Uiso 0.038 1 1 d
O3-5 O 0.571429 0 0.9414 Uiso 0.038 1 1 d
O3-6 O 0.714286 0 0.9414 Uiso 0.038 1 1 d
O3-7 O 0.857143 0 0.9414 Uiso 0.038 1 1 d
O3-9 O 0 0.142857 0.9414 Uiso 0.038 1 1 d
O3-10 O 0.142857 0.142857 0.9414 Uiso 0.038 1 1 d
O3-11 O 0.285714 0.142857 0.9414 Uiso 0.038 1 1 d
O3-12 O 0.428571 0.142857 0.9414 Uiso 0.038 1 1 d
O3-13 O 0.571429 0.142857 0.9414 Uiso 0.038 1 1 d
O3-14 O 0.714286 0.142857 0.9414 Uiso 0.038 1 1 d
O3-15 O 0.857143 0.142857 0.9414 Uiso 0.038 1 1 d
O3-17 O 0 0.285714 0.9414 Uiso 0.038 1 1 d
O3-18 O 0.142857 0.285714 0.9414 Uiso 0.038 1 1 d
O3-19 O 0.285714 0.285714 0.9414 Uiso 0.038 1 1 d
O3-20 O 0.428571 0.285714 0.9414 Uiso 0.038 1 1 d
O3-21 O 0.571429 0.285714 0.9414 Uiso 0.038 1 1 d
O3-22 O 0.714286 0.285714 0.9414 Uiso 0.038 1 1 d
O3-23 O 0.857143 0.285714 0.9414 Uiso 0.038 1 1 d
O3-25 O 0 0.428571 0.9414 Uiso 0.038 1 1 d
O3-26 O 0.142857 0.428571 0.9414 Uiso 0.038 1 1 d
O3-27 O 0.285714 0.428571 0.9414 Uiso 0.038 1 1 d
O3-28 O 0.428571 0.428571 0.9414 Uiso 0.038 1 1 d
O3-29 O 0.571429 0.428571 0.9414 Uiso 0.038 1 1 d
O3-30 O 0.714286 0.428571 0.9414 Uiso 0.038 1 1 d
O3-31 O 0.857143 0.428571 0.9414 Uiso 0.038 1 1 d
O3-33 O 0 0.571429 0.9414 Uiso 0.038 1 1 d
O3-34 O 0.142857 0.571429 0.9414 Uiso 0.038 1 1 d
O3-35 O 0.285714 0.571429 0.9414 Uiso 0.038 1 1 d
O3-36 O 0.428571 0.571429 0.9414 Uiso 0.038 1 1 d
O3-37 O 0.571429 0.571429 0.9414 Uiso 0.038 1 1 d
O3-38 O 0.714286 0.571429 0.9414 Uiso 0.038 1 1 d
O3-39 O 0.857143 0.571429 0.9414 Uiso 0.038 1 1 d
O3-41 O 0 0.714286 0.9414 Uiso 0.038 1 1 d
O3-42 O 0.142857 0.714286 0.9414 Uiso 0.038 1 1 d
O3-43 O 0.285714 0.714286 0.9414 Uiso 0.038 1 1 d
O3-44 O 0.428571 0.714286 0.9414 Uiso 0.038 1 1 d
O3-45 O 0.571429 0.714286 0.9414 Uiso 0.038 1 1 d
O3-46 O 0.714286 0.714286 0.9414 Uiso 0.038 1 1 d
O3-47 O 0.857143 0.714286 0.9414 Uiso 0.038 1 1 d
O3-49 O 0 0.857143 0.9414 Uiso 0.038 1 1 d
O3-50 O 0.142857 0.857143 0.9414 Uiso 0.038 1 1 d
O3-51 O 0.285714 0.857143 0.9414 Uiso 0.038 1 1 d
O3-52 O 0.428571 0.857143 0.9414 Uiso 0.038 1 1 d
O3-53 O 0.571429 0.857143 0.9414 Uiso 0.038 1 1 d
O3-54 O 0.714286 0.857143 0.9414 Uiso 0.038 1 1 d
O3-55 O 0.857143 0.857143 0.9414 Uiso 0.038 1 1 d
O3-65 O 0.095238 0.047619 0.274733 Uiso 0.038 1 1 d
O3-66 O 0.238095 0.047619 0.274733 Uiso 0.038 1 1 d
O3-67 O 0.380952 0.047619 0.274733 Uiso 0.038 1 1 d
O3-68 O 0.52381 0.047619 0.274733 Uiso 0.038 1 1 d
O3-69 O 0.666667 0.047619 0.274733 Uiso 0.038 1 1 d
O3-70 O 0.809524 0.047619 0.274733 Uiso 0.038 1 1 d
O3-71 O 0.952381 0.047619 0.274733 Uiso 0.038 1 1 d
O3-72 O 0.095238 0.190476 0.274733 Uiso 0.038 1 1 d
O3-73 O 0.238095 0.190476 0.274733 Uiso 0.038 1 1 d
O3-74 O 0.380952 0.190476 0.274733 Uiso 0.038 1 1 d
O3-75 O 0.52381 0.190476 0.274733 Uiso 0.038 1 1 d
O3-76 O 0.666667 0.190476 0.274733 Uiso 0.038 1 1 d
O3-77 O 0.809524 0.190476 0.274733 Uiso 0.038 1 1 d
O3-78 O 0.952381 0.190476 0.274733 Uiso 0.038 1 1 d
O3-79 O 0.095238 0.333333 0.274733 Uiso 0.038 1 1 d
O3-80 O 0.238095 0.333333 0.274733 Uiso 0.038 1 1 d
O3-81 O 0.380952 0.333333 0.274733 Uiso 0.038 1 1 d
O3-82 O 0.52381 0.333333 0.274733 Uiso 0.038 1 1 d
O3-83 O 0.666667 0.333333 0.274733 Uiso 0.038 1 1 d
O3-84 O 0.809524 0.333333 0.274733 Uiso 0.038 1 1 d
O3-85 O 0.952381 0.333333 0.274733 Uiso 0.038 1 1 d
O3-86 O 0.095238 0.47619 0.274733 Uiso 0.038 1 1 d
O3-87 O 0.238095 0.47619 0.274733 Uiso 0.038 1 1 d
O3-88 O 0.380952 0.47619 0.274733 Uiso 0.038 1 1 d
O3-89 O 0.52381 0.47619 0.274733 Uiso 0.038 1 1 d
O3-90 O 0.666667 0.47619 0.274733 Uiso 0.038 1 1 d
O3-91 O 0.809524 0.47619 0.274733 Uiso 0.038 1 1 d
O3-92 O 0.952381 0.47619 0.274733 Uiso 0.038 1 1 d
O3-93 O 0.095238 0.619048 0.274733 Uiso 0.038 1 1 d
O3-94 O 0.238095 0.619048 0.274733 Uiso 0.038 1 1 d
O3-95 O 0.380952 0.619048 0.274733 Uiso 0.038 1 1 d
O3-96 O 0.52381 0.619048 0.274733 Uiso 0.038 1 1 d
O3-97 O 0.666667 0.619048 0.274733 Uiso 0.038 1 1 d
O3-98 O 0.809524 0.619048 0.274733 Uiso 0.038 1 1 d
O3-99 O 0.952381 0.619048 0.274733 Uiso 0.038 1 1 d
O3-100 O 0.095238 0.761905 0.274733 Uiso 0.038 1 1 d
O3-101 O 0.238095 0.761905 0.274733 Uiso 0.038 1 1 d
O3-102 O 0.380952 0.761905 0.274733 Uiso 0.038 1 1 d
O3-103 O 0.52381 0.761905 0.274733 Uiso 0.038 1 1 d
O3-104 O 0.666667 0.761905 0.274733 Uiso 0.038 1 1 d
O3-105 O 0.809524 0.761905 0.274733 Uiso 0.038 1 1 d
O3-106 O 0.952381 0.761905 0.274733 Uiso 0.038 1 1 d
O3-107 O 0.095238 0.904762 0.274733 Uiso 0.038 1 1 d
O3-108 O 0.238095 0.904762 0.274733 Uiso 0.038 1 1 d
O3-109 O 0.380952 0.904762 0.274733 Uiso 0.038 1 1 d
O3-110 O 0.52381 0.904762 0.274733 Uiso 0.038 1 1 d
O3-111 O 0.666667 0.904762 0.274733 Uiso 0.038 1 1 d
O3-112 O 0.809524 0.904762 0.274733 Uiso 0.038 1 1 d
O3-113 O 0.952381 0.904762 0.274733 Uiso 0.038 1 1 d
O3-114 O 0.047619 0.095238 0.608067 Uiso 0.038 1 1 d
O3-115 O 0.190476 0.095238 0.608067 Uiso 0.038 1 1 d
O3-116 O 0.333333 0.095238 0.608067 Uiso 0.038 1 1 d
O3-117 O 0.47619 0.095238 0.608067 Uiso 0.038 1 1 d
O3-118 O 0.619048 0.095238 0.608067 Uiso 0.038 1 1 d
O3-119 O 0.761905 0.095238 0.608067 Uiso 0.038 1 1 d
O3-120 O 0.904762 0.095238 0.608067 Uiso 0.038 1 1 d
O3-121 O 0.047619 0.238095 0.608067 Uiso 0.038 1 1 d
O3-122 O 0.190476 0.238095 0.608067 Uiso 0.038 1 1 d
O3-123 O 0.333333 0.238095 0.608067 Uiso 0.038 1 1 d
O3-124 O 0.47619 0.238095 0.608067 Uiso 0.038 1 1 d
O3-125 O 0.619048 0.238095 0.608067 Uiso 0.038 1 1 d
O3-126 O 0.761905 0.238095 0.608067 Uiso 0.038 1 1 d
O3-127 O 0.904762 0.238095 0.608067 Uiso 0.038 1 1 d
O3-128 O 0.047619 0.380952 0.608067 Uiso 0.038 1 1 d
O3-129 O 0.190476 0.380952 0.608067 Uiso 0.038 1 1 d
O3-130 O 0.333333 0.380952 0.608067 Uiso 0.038 1 1 d
O3-131 O 0.47619 0.380952 0.608067 Uiso 0.038 1 1 d
O3-132 O 0.619048 0.380952 0.608067 Uiso 0.038 1 1 d
O3-133 O 0.761905 0.380952 0.608067 Uiso 0.038 1 1 d
O3-134 O 0.904762 0.380952 0.608067 Uiso 0.038 1 1 d
O3-135 O 0.047619 0.52381 0.608067 Uiso 0.038 1 1 d
O3-136 O 0.190476 0.52381 0.608067 Uiso 0.038 1 1 d
O3-137 O 0.333333 0.52381 0.608067 Uiso 0.038 1 1 d
O3-138 O 0.47619 0.52381 0.608067 Uiso 0.038 1 1 d
O3-139 O 0.619048 0.52381 0.608067 Uiso 0.038 1 1 d
O3-140 O 0.761905 0.52381 0.608067 Uiso 0.038 1 1 d
O3-141 O 0.904762 0.52381 0.608067 Uiso 0.038 1 1 d
O3-142 O 0.047619 0.666667 0.608067 Uiso 0.038 1 1 d
O3-143 O 0.190476 0.666667 0.608067 Uiso 0.038 1 1 d
O3-144 O 0.333333 0.666667 0.608067 Uiso 0.038 1 1 d
O3-145 O 0.47619 0.666667 0.608067 Uiso 0.038 1 1 d
O3-146 O 0.619048 0.666667 0.608067 Uiso 0.038 1 1 d
O3-147 O 0.761905 0.666667 0.608067 Uiso 0.038 1 1 d
O3-148 O 0.904762 0.666667 0.608067 Uiso 0.038 1 1 d
O3-149 O 0.047619 0.809524 0.608067 Uiso 0.038 1 1 d
O3-150 O 0.190476 0.809524 0.608067 Uiso 0.038 1 1 d
O3-151 O 0.333333 0.809524 0.608067 Uiso 0.038 1 1 d
O3-152 O 0.47619 0.809524 0.608067 Uiso 0.038 1 1 d
O3-153 O 0.619048 0.809524 0.608067 Uiso 0.038 1 1 d
O3-154 O 0.761905 0.809524 0.608067 Uiso 0.038 1 1 d
O3-155 O 0.904762 0.809524 0.608067 Uiso 0.038 1 1 d
O3-156 O 0.047619 0.952381 0.608067 Uiso 0.038 1 1 d
O3-157 O 0.190476 0.952381 0.608067 Uiso 0.038 1 1 d
O3-158 O 0.333333 0.952381 0.608067 Uiso 0.038 1 1 d
O3-159 O 0.47619 0.952381 0.608067 Uiso 0.038 1 1 d
O3-160 O 0.619048 0.952381 0.608067 Uiso 0.038 1 1 d
O3-161 O 0.761905 0.952381 0.608067 Uiso 0.038 1 1 d
O3-162 O 0.904762 0.952381 0.608067 Uiso 0.038 1 1 d
Mn1-1 Mn 1 0 0.166667 Uiso 0.038 1 1 d
Mn1-2 Mn 0.989011 0.175824 0.166667 Uiso 0.038 1 1 d
Mn1-3 Mn 0.934066 0.054945 0.166667 Uiso 0.038 1 1 d
Mn1-4 Mn 0.978022 0.351648 0.166667 Uiso 0.038 1 1 d
Mn1-5 Mn 0.923077 0.230769 0.166667 Uiso 0.038 1 1 d
Mn1-6 Mn 0.868132 0.10989 0.166667 Uiso 0.038 1 1 d
Mn1-7 Mn 0.967033 0.527472 0.166667 Uiso 0.038 1 1 d
Mn1-8 Mn 0.912088 0.406593 0.166667 Uiso 0.038 1 1 d
Mn1-9 Mn 0.857143 0.285714 0.166667 Uiso 0.038 1 1 d
Mn1-10 Mn 0.802198 0.164835 0.166667 Uiso 0.038 1 1 d
Mn1-11 Mn 0.747253 0.043956 0.166667 Uiso 0.038 1 1 d
Mn1-12 Mn 0.956044 0.703297 0.166667 Uiso 0.038 1 1 d
Mn1-13 Mn 0.901099 0.582418 0.166667 Uiso 0.038 1 1 d
Mn1-14 Mn 0.846154 0.461538 0.166667 Uiso 0.038 1 1 d
Mn1-15 Mn 0.791209 0.340659 0.166667 Uiso 0.038 1 1 d
Mn1-16 Mn 0.736264 0.21978 0.166667 Uiso 0.038 1 1 d
Mn1-17 Mn 0.681319 0.098901 0.166667 Uiso 0.038 1 1 d
Mn1-19 Mn 0.945055 0.879121 0.166667 Uiso 0.038 1 1 d
Mn1-20 Mn 0.89011 0.758242 0.166667 Uiso 0.038 1 1 d
Mn1-21 Mn 0.835165 0.637363 0.166667 Uiso 0.038 1 1 d
Mn1-22 Mn 0.78022 0.516483 0.166667 Uiso 0.038 1 1 d
Mn1-23 Mn 0.725275 0.395604 0.166667 Uiso 0.038 1 1 d
Mn1-24 Mn 0.67033 0.274725 0.166667 Uiso 0.038 1 1 d
Mn1-25 Mn 0.615385 0.153846 0.166667 Uiso 0.038 1 1 d
Mn1-26 Mn 0.56044 0.032967 0.166667 Uiso 0.038 1 1 d
Mn1-27 Mn 0.879121 0.934066 0.166667 Uiso 0.038 1 1 d
Mn1-28 Mn 0.824176 0.813187 0.166667 Uiso 0.038 1 1 d
Mn1-29 Mn 0.769231 0.692308 0.166667 Uiso 0.038 1 1 d
Mn1-30 Mn 0.714286 0.571429 0.166667 Uiso 0.038 1 1 d
Mn1-31 Mn 0.659341 0.450549 0.166667 Uiso 0.038 1 1 d
Mn1-32 Mn 0.604396 0.32967 0.166667 Uiso 0.038 1 1 d
Mn1-33 Mn 0.549451 0.208791 0.166667 Uiso 0.038 1 1 d
Mn1-34 Mn 0.494505 0.087912 0.166667 Uiso 0.038 1 1 d
Mn1-35 Mn 0.813187 0.989011 0.166667 Uiso 0.038 1 1 d
Mn1-36 Mn 0.758242 0.868132 0.166667 Uiso 0.038 1 1 d
Mn1-37 Mn 0.703297 0.747253 0.166667 Uiso 0.038 1 1 d
Mn1-38 Mn 0.648352 0.626374 0.166667 Uiso 0.038 1 1 d
Mn1-39 Mn 0.593407 0.505494 0.166667 Uiso 0.038 1 1 d
Mn1-40 Mn 0.538462 0.384615 0.166667 Uiso 0.038 1 1 d
Mn1-41 Mn 0.483517 0.263736 0.166667 Uiso 0.038 1 1 d
Mn1-42 Mn 0.428571 0.142857 0.166667 Uiso 0.038 1 1 d
Mn1-43 Mn 0.373626 0.021978 0.166667 Uiso 0.038 1 1 d
Mn1-44 Mn 0.692308 0.923077 0.166667 Uiso 0.038 1 1 d
Mn1-45 Mn 0.637363 0.802198 0.166667 Uiso 0.038 1 1 d
Mn1-46 Mn 0.582418 0.681319 0.166667 Uiso 0.038 1 1 d
Mn1-47 Mn 0.527472 0.56044 0.166667 Uiso 0.038 1 1 d
Mn1-48 Mn 0.472528 0.43956 0.166667 Uiso 0.038 1 1 d
Mn1-49 Mn 0.417582 0.318681 0.166667 Uiso 0.038 1 1 d
Mn1-50 Mn 0.362637 0.197802 0.166667 Uiso 0.038 1 1 d
Mn1-51 Mn 0.307692 0.076923 0.166667 Uiso 0.038 1 1 d
Mn1-52 Mn 0.626374 0.978022 0.166667 Uiso 0.038 1 1 d
Mn1-53 Mn 0.571429 0.857143 0.166667 Uiso 0.038 1 1 d
Mn1-54 Mn 0.516484 0.736264 0.166667 Uiso 0.038 1 1 d
Mn1-55 Mn 0.461538 0.615385 0.166667 Uiso 0.038 1 1 d
Mn1-56 Mn 0.406593 0.494505 0.166667 Uiso 0.038 1 1 d
Mn1-57 Mn 0.351648 0.373626 0.166667 Uiso 0.038 1 1 d
Mn1-58 Mn 0.296703 0.252747 0.166667 Uiso 0.038 1 1 d
Mn1-59 Mn 0.241758 0.131868 0.166667 Uiso 0.038 1 1 d
Mn1-60 Mn 0.186813 0.010989 0.166667 Uiso 0.038 1 1 d
Mn1-61 Mn 0.505495 0.912088 0.166667 Uiso 0.038 1 1 d
Mn1-62 Mn 0.450549 0.791209 0.166667 Uiso 0.038 1 1 d
Mn1-63 Mn 0.395604 0.67033 0.166667 Uiso 0.038 1 1 d
Mn1-64 Mn 0.340659 0.549451 0.166667 Uiso 0.038 1 1 d
Mn1-65 Mn 0.285714 0.428571 0.166667 Uiso 0.038 1 1 d
Mn1-66 Mn 0.230769 0.307692 0.166667 Uiso 0.038 1 1 d
Mn1-67 Mn 0.175824 0.186813 0.166667 Uiso 0.038 1 1 d
Mn1-68 Mn 0.120879 0.065934 0.166667 Uiso 0.038 1 1 d
Mn1-69 Mn 0.43956 0.967033 0.166667 Uiso 0.038 1 1 d
Mn1-70 Mn 0.384615 0.846154 0.166667 Uiso 0.038 1 1 d
Mn1-71 Mn 0.32967 0.725275 0.166667 Uiso 0.038 1 1 d
Mn1-72 Mn 0.274725 0.604396 0.166667 Uiso 0.038 1 1 d
Mn1-73 Mn 0.21978 0.483516 0.166667 Uiso 0.038 1 1 d
Mn1-74 Mn 0.164835 0.362637 0.166667 Uiso 0.038 1 1 d
Mn1-75 Mn 0.10989 0.241758 0.166667 Uiso 0.038 1 1 d
Mn1-76 Mn 0.054945 0.120879 0.166667 Uiso 0.038 1 1 d
Mn1-78 Mn 0.318681 0.901099 0.166667 Uiso 0.038 1 1 d
Mn1-79 Mn 0.263736 0.78022 0.166667 Uiso 0.038 1 1 d
Mn1-80 Mn 0.208791 0.659341 0.166667 Uiso 0.038 1 1 d
Mn1-81 Mn 0.153846 0.538462 0.166667 Uiso 0.038 1 1 d
Mn1-82 Mn 0.098901 0.417582 0.166667 Uiso 0.038 1 1 d
Mn1-83 Mn 0.043956 0.296703 0.166667 Uiso 0.038 1 1 d
Mn1-84 Mn 0.252747 0.956044 0.166667 Uiso 0.038 1 1 d
Mn1-85 Mn 0.197802 0.835165 0.166667 Uiso 0.038 1 1 d
Mn1-86 Mn 0.142857 0.714286 0.166667 Uiso 0.038 1 1 d
Mn1-87 Mn 0.087912 0.593407 0.166667 Uiso 0.038 1 1 d
Mn1-88 Mn 0.032967 0.472527 0.166667 Uiso 0.038 1 1 d
Mn1-89 Mn 0.131868 0.89011 0.166667 Uiso 0.038 1 1 d
Mn1-90 Mn 0.076923 0.769231 0.166667 Uiso 0.038 1 1 d
Mn1-91 Mn 0.021978 0.648352 0.166667 Uiso 0.038 1 1 d
Mn1-92 Mn 0.065934 0.945055 0.166667 Uiso 0.038 1 1 d
Mn1-93 Mn 0.010989 0.824176 0.166667 Uiso 0.038 1 1 d
Mn1-95 Mn 1 0 0.5 Uiso 0.038 1 1 d
Mn1-96 Mn 0.989011 0.175824 0.5 Uiso 0.038 1 1 d
Mn1-97 Mn 0.934066 0.054945 0.5 Uiso 0.038 1 1 d
Mn1-98 Mn 0.978022 0.351648 0.5 Uiso 0.038 1 1 d
Mn1-99 Mn 0.923077 0.230769 0.5 Uiso 0.038 1 1 d
Mn1-100 Mn 0.868132 0.10989 0.5 Uiso 0.038 1 1 d
Mn1-101 Mn 0.967033 0.527472 0.5 Uiso 0.038 1 1 d
Mn1-102 Mn 0.912088 0.406593 0.5 Uiso 0.038 1 1 d
Mn1-103 Mn 0.857143 0.285714 0.5 Uiso 0.038 1 1 d
Mn1-104 Mn 0.802198 0.164835 0.5 Uiso 0.038 1 1 d
Mn1-105 Mn 0.747253 0.043956 0.5 Uiso 0.038 1 1 d
Mn1-106 Mn 0.956044 0.703297 0.5 Uiso 0.038 1 1 d
Mn1-107 Mn 0.901099 0.582418 0.5 Uiso 0.038 1 1 d
Mn1-108 Mn 0.846154 0.461538 0.5 Uiso 0.038 1 1 d
Mn1-109 Mn 0.791209 0.340659 0.5 Uiso 0.038 1 1 d
Mn1-110 Mn 0.736264 0.21978 0.5 Uiso 0.038 1 1 d
Mn1-111 Mn 0.681319 0.098901 0.5 Uiso 0.038 1 1 d
Mn1-113 Mn 0.945055 0.879121 0.5 Uiso 0.038 1 1 d
Mn1-114 Mn 0.89011 0.758242 0.5 Uiso 0.038 1 1 d
Mn1-115 Mn 0.835165 0.637363 0.5 Uiso 0.038 1 1 d
Mn1-116 Mn 0.78022 0.516483 0.5 Uiso 0.038 1 1 d
Mn1-117 Mn 0.725275 0.395604 0.5 Uiso 0.038 1 1 d
Mn1-118 Mn 0.67033 0.274725 0.5 Uiso 0.038 1 1 d
Mn1-119 Mn 0.615385 0.153846 0.5 Uiso 0.038 1 1 d
Mn1-120 Mn 0.56044 0.032967 0.5 Uiso 0.038 1 1 d
Mn1-121 Mn 0.879121 0.934066 0.5 Uiso 0.038 1 1 d
Mn1-122 Mn 0.824176 0.813187 0.5 Uiso 0.038 1 1 d
Mn1-123 Mn 0.769231 0.692308 0.5 Uiso 0.038 1 1 d
Mn1-124 Mn 0.714286 0.571429 0.5 Uiso 0.038 1 1 d
Mn1-125 Mn 0.659341 0.450549 0.5 Uiso 0.038 1 1 d
Mn1-126 Mn 0.604396 0.32967 0.5 Uiso 0.038 1 1 d
Mn1-127 Mn 0.549451 0.208791 0.5 Uiso 0.038 1 1 d
Mn1-128 Mn 0.494505 0.087912 0.5 Uiso 0.038 1 1 d
Mn1-129 Mn 0.813187 0.989011 0.5 Uiso 0.038 1 1 d
Mn1-130 Mn 0.758242 0.868132 0.5 Uiso 0.038 1 1 d
Mn1-131 Mn 0.703297 0.747253 0.5 Uiso 0.038 1 1 d
Mn1-132 Mn 0.648352 0.626374 0.5 Uiso 0.038 1 1 d
Mn1-133 Mn 0.593407 0.505494 0.5 Uiso 0.038 1 1 d
Mn1-134 Mn 0.538462 0.384615 0.5 Uiso 0.038 1 1 d
Mn1-135 Mn 0.483517 0.263736 0.5 Uiso 0.038 1 1 d
Mn1-136 Mn 0.428571 0.142857 0.5 Uiso 0.038 1 1 d
Mn1-137 Mn 0.373626 0.021978 0.5 Uiso 0.038 1 1 d
Mn1-138 Mn 0.692308 0.923077 0.5 Uiso 0.038 1 1 d
Mn1-139 Mn 0.637363 0.802198 0.5 Uiso 0.038 1 1 d
Mn1-140 Mn 0.582418 0.681319 0.5 Uiso 0.038 1 1 d
Mn1-141 Mn 0.527472 0.56044 0.5 Uiso 0.038 1 1 d
Mn1-142 Mn 0.472528 0.43956 0.5 Uiso 0.038 1 1 d
Mn1-143 Mn 0.417582 0.318681 0.5 Uiso 0.038 1 1 d
Mn1-144 Mn 0.362637 0.197802 0.5 Uiso 0.038 1 1 d
Mn1-145 Mn 0.307692 0.076923 0.5 Uiso 0.038 1 1 d
Mn1-146 Mn 0.626374 0.978022 0.5 Uiso 0.038 1 1 d
Mn1-147 Mn 0.571429 0.857143 0.5 Uiso 0.038 1 1 d
Mn1-148 Mn 0.516484 0.736264 0.5 Uiso 0.038 1 1 d
Mn1-149 Mn 0.461538 0.615385 0.5 Uiso 0.038 1 1 d
Mn1-150 Mn 0.406593 0.494505 0.5 Uiso 0.038 1 1 d
Mn1-151 Mn 0.351648 0.373626 0.5 Uiso 0.038 1 1 d
Mn1-152 Mn 0.296703 0.252747 0.5 Uiso 0.038 1 1 d
Mn1-153 Mn 0.241758 0.131868 0.5 Uiso 0.038 1 1 d
Mn1-154 Mn 0.186813 0.010989 0.5 Uiso 0.038 1 1 d
Mn1-155 Mn 0.505495 0.912088 0.5 Uiso 0.038 1 1 d
Mn1-156 Mn 0.450549 0.791209 0.5 Uiso 0.038 1 1 d
Mn1-157 Mn 0.395604 0.67033 0.5 Uiso 0.038 1 1 d
Mn1-158 Mn 0.340659 0.549451 0.5 Uiso 0.038 1 1 d
Mn1-159 Mn 0.285714 0.428571 0.5 Uiso 0.038 1 1 d
Mn1-160 Mn 0.230769 0.307692 0.5 Uiso 0.038 1 1 d
Mn1-161 Mn 0.175824 0.186813 0.5 Uiso 0.038 1 1 d
Mn1-162 Mn 0.120879 0.065934 0.5 Uiso 0.038 1 1 d
Mn1-163 Mn 0.43956 0.967033 0.5 Uiso 0.038 1 1 d
Mn1-164 Mn 0.384615 0.846154 0.5 Uiso 0.038 1 1 d
Mn1-165 Mn 0.32967 0.725275 0.5 Uiso 0.038 1 1 d
Mn1-166 Mn 0.274725 0.604396 0.5 Uiso 0.038 1 1 d
Mn1-167 Mn 0.21978 0.483516 0.5 Uiso 0.038 1 1 d
Mn1-168 Mn 0.164835 0.362637 0.5 Uiso 0.038 1 1 d
Mn1-169 Mn 0.10989 0.241758 0.5 Uiso 0.038 1 1 d
Mn1-170 Mn 0.054945 0.120879 0.5 Uiso 0.038 1 1 d
Mn1-172 Mn 0.318681 0.901099 0.5 Uiso 0.038 1 1 d
Mn1-173 Mn 0.263736 0.78022 0.5 Uiso 0.038 1 1 d
Mn1-174 Mn 0.208791 0.659341 0.5 Uiso 0.038 1 1 d
Mn1-175 Mn 0.153846 0.538462 0.5 Uiso 0.038 1 1 d
Mn1-176 Mn 0.098901 0.417582 0.5 Uiso 0.038 1 1 d
Mn1-177 Mn 0.043956 0.296703 0.5 Uiso 0.038 1 1 d
Mn1-178 Mn 0.252747 0.956044 0.5 Uiso 0.038 1 1 d
Mn1-179 Mn 0.197802 0.835165 0.5 Uiso 0.038 1 1 d
Mn1-180 Mn 0.142857 0.714286 0.5 Uiso 0.038 1 1 d
Mn1-181 Mn 0.087912 0.593407 0.5 Uiso 0.038 1 1 d
Mn1-182 Mn 0.032967 0.472527 0.5 Uiso 0.038 1 1 d
Mn1-183 Mn 0.131868 0.89011 0.5 Uiso 0.038 1 1 d
Mn1-184 Mn 0.076923 0.769231 0.5 Uiso 0.038 1 1 d
Mn1-185 Mn 0.021978 0.648352 0.5 Uiso 0.038 1 1 d
Mn1-186 Mn 0.065934 0.945055 0.5 Uiso 0.038 1 1 d
Mn1-187 Mn 0.010989 0.824176 0.5 Uiso 0.038 1 1 d
Mn1-189 Mn 1 0 0.833334 Uiso 0.038 1 1 d
Mn1-190 Mn 0.989011 0.175824 0.833334 Uiso 0.038 1 1 d
Mn1-191 Mn 0.934066 0.054945 0.833334 Uiso 0.038 1 1 d
Mn1-192 Mn 0.978022 0.351648 0.833334 Uiso 0.038 1 1 d
Mn1-193 Mn 0.923077 0.230769 0.833334 Uiso 0.038 1 1 d
Mn1-194 Mn 0.868132 0.10989 0.833334 Uiso 0.038 1 1 d
Mn1-195 Mn 0.967033 0.527472 0.833334 Uiso 0.038 1 1 d
Mn1-196 Mn 0.912088 0.406593 0.833334 Uiso 0.038 1 1 d
Mn1-197 Mn 0.857143 0.285714 0.833334 Uiso 0.038 1 1 d
Mn1-198 Mn 0.802198 0.164835 0.833334 Uiso 0.038 1 1 d
Mn1-199 Mn 0.747253 0.043956 0.833334 Uiso 0.038 1 1 d
Mn1-200 Mn 0.956044 0.703297 0.833334 Uiso 0.038 1 1 d
Mn1-201 Mn 0.901099 0.582418 0.833334 Uiso 0.038 1 1 d
Mn1-202 Mn 0.846154 0.461538 0.833334 Uiso 0.038 1 1 d
Mn1-203 Mn 0.791209 0.340659 0.833334 Uiso 0.038 1 1 d
Mn1-204 Mn 0.736264 0.21978 0.833334 Uiso 0.038 1 1 d
Mn1-205 Mn 0.681319 0.098901 0.833334 Uiso 0.038 1 1 d
Mn1-207 Mn 0.945055 0.879121 0.833334 Uiso 0.038 1 1 d
Mn1-208 Mn 0.89011 0.758242 0.833334 Uiso 0.038 1 1 d
Mn1-209 Mn 0.835165 0.637363 0.833334 Uiso 0.038 1 1 d
Mn1-210 Mn 0.78022 0.516483 0.833334 Uiso 0.038 1 1 d
Mn1-211 Mn 0.725275 0.395604 0.833334 Uiso 0.038 1 1 d
Mn1-212 Mn 0.67033 0.274725 0.833334 Uiso 0.038 1 1 d
Mn1-213 Mn 0.615385 0.153846 0.833334 Uiso 0.038 1 1 d
Mn1-214 Mn 0.56044 0.032967 0.833334 Uiso 0.038 1 1 d
Mn1-215 Mn 0.879121 0.934066 0.833334 Uiso 0.038 1 1 d
Mn1-216 Mn 0.824176 0.813187 0.833334 Uiso 0.038 1 1 d
Mn1-217 Mn 0.769231 0.692308 0.833334 Uiso 0.038 1 1 d
Mn1-218 Mn 0.714286 0.571429 0.833334 Uiso 0.038 1 1 d
Mn1-219 Mn 0.659341 0.450549 0.833334 Uiso 0.038 1 1 d
Mn1-220 Mn 0.604396 0.32967 0.833334 Uiso 0.038 1 1 d
Mn1-221 Mn 0.549451 0.208791 0.833334 Uiso 0.038 1 1 d
Mn1-222 Mn 0.494505 0.087912 0.833334 Uiso 0.038 1 1 d
Mn1-223 Mn 0.813187 0.989011 0.833334 Uiso 0.038 1 1 d
Mn1-224 Mn 0.758242 0.868132 0.833334 Uiso 0.038 1 1 d
Mn1-225 Mn 0.703297 0.747253 0.833334 Uiso 0.038 1 1 d
Mn1-226 Mn 0.648352 0.626374 0.833334 Uiso 0.038 1 1 d
Mn1-227 Mn 0.593407 0.505494 0.833334 Uiso 0.038 1 1 d
Mn1-228 Mn 0.538462 0.384615 0.833334 Uiso 0.038 1 1 d
Mn1-229 Mn 0.483517 0.263736 0.833334 Uiso 0.038 1 1 d
Mn1-230 Mn 0.428571 0.142857 0.833334 Uiso 0.038 1 1 d
Mn1-231 Mn 0.373626 0.021978 0.833334 Uiso 0.038 1 1 d
Mn1-232 Mn 0.692308 0.923077 0.833334 Uiso 0.038 1 1 d
Mn1-233 Mn 0.637363 0.802198 0.833334 Uiso 0.038 1 1 d
Mn1-234 Mn 0.582418 0.681319 0.833334 Uiso 0.038 1 1 d
Mn1-235 Mn 0.527472 0.56044 0.833334 Uiso 0.038 1 1 d
Mn1-236 Mn 0.472528 0.43956 0.833334 Uiso 0.038 1 1 d
Mn1-237 Mn 0.417582 0.318681 0.833334 Uiso 0.038 1 1 d
Mn1-238 Mn 0.362637 0.197802 0.833334 Uiso 0.038 1 1 d
Mn1-239 Mn 0.307692 0.076923 0.833334 Uiso 0.038 1 1 d
Mn1-240 Mn 0.626374 0.978022 0.833334 Uiso 0.038 1 1 d
Mn1-241 Mn 0.571429 0.857143 0.833334 Uiso 0.038 1 1 d
Mn1-242 Mn 0.516484 0.736264 0.833334 Uiso 0.038 1 1 d
Mn1-243 Mn 0.461538 0.615385 0.833334 Uiso 0.038 1 1 d
Mn1-244 Mn 0.406593 0.494505 0.833334 Uiso 0.038 1 1 d
Mn1-245 Mn 0.351648 0.373626 0.833334 Uiso 0.038 1 1 d
Mn1-246 Mn 0.296703 0.252747 0.833334 Uiso 0.038 1 1 d
Mn1-247 Mn 0.241758 0.131868 0.833334 Uiso 0.038 1 1 d
Mn1-248 Mn 0.186813 0.010989 0.833334 Uiso 0.038 1 1 d
Mn1-249 Mn 0.505495 0.912088 0.833334 Uiso 0.038 1 1 d
Mn1-250 Mn 0.450549 0.791209 0.833334 Uiso 0.038 1 1 d
Mn1-251 Mn 0.395604 0.67033 0.833334 Uiso 0.038 1 1 d
Mn1-252 Mn 0.340659 0.549451 0.833334 Uiso 0.038 1 1 d
Mn1-253 Mn 0.285714 0.428571 0.833334 Uiso 0.038 1 1 d
Mn1-254 Mn 0.230769 0.307692 0.833334 Uiso 0.038 1 1 d
Mn1-255 Mn 0.175824 0.186813 0.833334 Uiso 0.038 1 1 d
Mn1-256 Mn 0.120879 0.065934 0.833334 Uiso 0.038 1 1 d
Mn1-257 Mn 0.43956 0.967033 0.833334 Uiso 0.038 1 1 d
Mn1-258 Mn 0.384615 0.846154 0.833334 Uiso 0.038 1 1 d
Mn1-259 Mn 0.32967 0.725275 0.833334 Uiso 0.038 1 1 d
Mn1-260 Mn 0.274725 0.604396 0.833334 Uiso 0.038 1 1 d
Mn1-261 Mn 0.21978 0.483516 0.833334 Uiso 0.038 1 1 d
Mn1-262 Mn 0.164835 0.362637 0.833334 Uiso 0.038 1 1 d
Mn1-263 Mn 0.10989 0.241758 0.833334 Uiso 0.038 1 1 d
Mn1-264 Mn 0.054945 0.120879 0.833334 Uiso 0.038 1 1 d
Mn1-266 Mn 0.318681 0.901099 0.833334 Uiso 0.038 1 1 d
Mn1-267 Mn 0.263736 0.78022 0.833334 Uiso 0.038 1 1 d
Mn1-268 Mn 0.208791 0.659341 0.833334 Uiso 0.038 1 1 d
Mn1-269 Mn 0.153846 0.538462 0.833334 Uiso 0.038 1 1 d
Mn1-270 Mn 0.098901 0.417582 0.833334 Uiso 0.038 1 1 d
Mn1-271 Mn 0.043956 0.296703 0.833334 Uiso 0.038 1 1 d
Mn1-272 Mn 0.252747 0.956044 0.833334 Uiso 0.038 1 1 d
Mn1-273 Mn 0.197802 0.835165 0.833334 Uiso 0.038 1 1 d
Mn1-274 Mn 0.142857 0.714286 0.833334 Uiso 0.038 1 1 d
Mn1-275 Mn 0.087912 0.593407 0.833334 Uiso 0.038 1 1 d
Mn1-276 Mn 0.032967 0.472527 0.833334 Uiso 0.038 1 1 d
Mn1-277 Mn 0.131868 0.89011 0.833334 Uiso 0.038 1 1 d
Mn1-278 Mn 0.076923 0.769231 0.833334 Uiso 0.038 1 1 d
Mn1-279 Mn 0.021978 0.648352 0.833334 Uiso 0.038 1 1 d
Mn1-280 Mn 0.065934 0.945055 0.833334 Uiso 0.038 1 1 d
Mn1-281 Mn 0.010989 0.824176 0.833334 Uiso 0.038 1 1 d
O4-1 O 0.996337 0.058608 0.194445 Uiso 0.038 1 1 d
O4-2 O 0.985348 0.234432 0.194445 Uiso 0.038 1 1 d
O4-3 O 0.930403 0.113553 0.194445 Uiso 0.038 1 1 d
O4-4 O 0.974359 0.410256 0.194445 Uiso 0.038 1 1 d
O4-5 O 0.919414 0.289377 0.194445 Uiso 0.038 1 1 d
O4-6 O 0.864469 0.168498 0.194445 Uiso 0.038 1 1 d
O4-7 O 0.809524 0.047619 0.194445 Uiso 0.038 1 1 d
O4-8 O 0.96337 0.586081 0.194445 Uiso 0.038 1 1 d
O4-9 O 0.908425 0.465201 0.194445 Uiso 0.038 1 1 d
O4-10 O 0.85348 0.344322 0.194445 Uiso 0.038 1 1 d
O4-11 O 0.798535 0.223443 0.194445 Uiso 0.038 1 1 d
O4-12 O 0.74359 0.102564 0.194445 Uiso 0.038 1 1 d
O4-13 O 0.952381 0.761905 0.194445 Uiso 0.038 1 1 d
O4-14 O 0.897436 0.641026 0.194445 Uiso 0.038 1 1 d
O4-15 O 0.842491 0.520147 0.194445 Uiso 0.038 1 1 d
O4-16 O 0.787546 0.399267 0.194445 Uiso 0.038 1 1 d
O4-17 O 0.732601 0.278388 0.194445 Uiso 0.038 1 1 d
O4-18 O 0.677656 0.157509 0.194445 Uiso 0.038 1 1 d
O4-19 O 0.622711 0.03663 0.194445 Uiso 0.038 1 1 d
O4-20 O 0.941392 0.937729 0.194445 Uiso 0.038 1 1 d
O4-21 O 0.886447 0.81685 0.194445 Uiso 0.038 1 1 d
O4-22 O 0.831502 0.695971 0.194445 Uiso 0.038 1 1 d
O4-23 O 0.776557 0.575092 0.194445 Uiso 0.038 1 1 d
O4-24 O 0.721612 0.454212 0.194445 Uiso 0.038 1 1 d
O4-25 O 0.666667 0.333333 0.194445 Uiso 0.038 1 1 d
O4-26 O 0.611722 0.212454 0.194445 Uiso 0.038 1 1 d
O4-27 O 0.556777 0.091575 0.194445 Uiso 0.038 1 1 d
O4-28 O 0.875458 0.992674 0.194445 Uiso 0.038 1 1 d
O4-29 O 0.820513 0.871795 0.194445 Uiso 0.038 1 1 d
O4-30 O 0.765568 0.750916 0.194445 Uiso 0.038 1 1 d
O4-31 O 0.710623 0.630037 0.194445 Uiso 0.038 1 1 d
O4-32 O 0.655678 0.509158 0.194445 Uiso 0.038 1 1 d
O4-33 O 0.600733 0.388278 0.194445 Uiso 0.038 1 1 d
O4-34 O 0.545788 0.267399 0.194445 Uiso 0.038 1 1 d
O4-35 O 0.490842 0.14652 0.194445 Uiso 0.038 1 1 d
O4-36 O 0.435897 0.025641 0.194445 Uiso 0.038 1 1 d
O4-37 O 0.754579 0.92674 0.194445 Uiso 0.038 1 1 d
O4-38 O 0.699634 0.805861 0.194445 Uiso 0.038 1 1 d
O4-39 O 0.644689 0.684982 0.194445 Uiso 0.038 1 1 d
O4-40 O 0.589744 0.564103 0.194445 Uiso 0.038 1 1 d
O4-41 O 0.534799 0.443223 0.194445 Uiso 0.038 1 1 d
O4-42 O 0.479854 0.322344 0.194445 Uiso 0.038 1 1 d
O4-43 O 0.424908 0.201465 0.194445 Uiso 0.038 1 1 d
O4-44 O 0.369963 0.080586 0.194445 Uiso 0.038 1 1 d
O4-45 O 0.688645 0.981685 0.194445 Uiso 0.038 1 1 d
O4-46 O 0.6337 0.860806 0.194445 Uiso 0.038 1 1 d
O4-47 O 0.578755 0.739927 0.194445 Uiso 0.038 1 1 d
O4-48 O 0.52381 0.619048 0.194445 Uiso 0.038 1 1 d
O4-49 O 0.468865 0.498168 0.194445 Uiso 0.038 1 1 d
O4-50 O 0.413919 0.377289 0.194445 Uiso 0.038 1 1 d
O4-51 O 0.358974 0.25641 0.194445 Uiso 0.038 1 1 d
O4-52 O 0.304029 0.135531 0.194445 Uiso 0.038 1 1 d
O4-53 O 0.249084 0.014652 0.194445 Uiso 0.038 1 1 d
O4-54 O 0.567766 0.915751 0.194445 Uiso 0.038 1 1 d
O4-55 O 0.51282 0.794872 0.194445 Uiso 0.038 1 1 d
O4-56 O 0.457875 0.673993 0.194445 Uiso 0.038 1 1 d
O4-57 O 0.40293 0.553114 0.194445 Uiso 0.038 1 1 d
O4-58 O 0.347985 0.432234 0.194445 Uiso 0.038 1 1 d
O4-59 O 0.29304 0.311355 0.194445 Uiso 0.038 1 1 d
O4-60 O 0.238095 0.190476 0.194445 Uiso 0.038 1 1 d
O4-61 O 0.18315 0.069597 0.194445 Uiso 0.038 1 1 d
O4-62 O 0.501831 0.970696 0.194445 Uiso 0.038 1 1 d
O4-63 O 0.446886 0.849817 0.194445 Uiso 0.038 1 1 d
O4-64 O 0.391941 0.728938 0.194445 Uiso 0.038 1 1 d
O4-65 O 0.336996 0.608059 0.194445 Uiso 0.038 1 1 d
O4-66 O 0.282051 0.48718 0.194445 Uiso 0.038 1 1 d
O4-67 O 0.227106 0.3663 0.194445 Uiso 0.038 1 1 d
O4-68 O 0.172161 0.245421 0.194445 Uiso 0.038 1 1 d
O4-69 O 0.117216 0.124542 0.194445 Uiso 0.038 1 1 d
O4-70 O 0.062271 0.003663 0.194445 Uiso 0.038 1 1 d
O4-71 O 0.380952 0.904762 0.194445 Uiso 0.038 1 1 d
O4-72 O 0.326007 0.783883 0.194445 Uiso 0.038 1 1 d
O4-73 O 0.271062 0.663004 0.194445 Uiso 0.038 1 1 d
O4-74 O 0.216117 0.542125 0.194445 Uiso 0.038 1 1 d
O4-75 O 0.161172 0.421245 0.194445 Uiso 0.038 1 1 d
O4-76 O 0.106227 0.300366 0.194445 Uiso 0.038 1 1 d
O4-77 O 0.051282 0.179487 0.194445 Uiso 0.038 1 1 d
O4-78 O 0.315018 0.959707 0.194445 Uiso 0.038 1 1 d
O4-79 O 0.260073 0.838828 0.194445 Uiso 0.038 1 1 d
O4-80 O 0.205128 0.717949 0.194445 Uiso 0.038 1 1 d
O4-81 O 0.150183 0.59707 0.194445 Uiso 0.038 1 1 d
O4-82 O 0.095238 0.47619 0.194445 Uiso 0.038 1 1 d
O4-83 O 0.040293 0.355311 0.194445 Uiso 0.038 1 1 d
O4-84 O 0.194139 0.893773 0.194445 Uiso 0.038 1 1 d
O4-85 O 0.139194 0.772894 0.194445 Uiso 0.038 1 1 d
O4-86 O 0.084249 0.652015 0.194445 Uiso 0.038 1 1 d
O4-87 O 0.029304 0.531135 0.194445 Uiso 0.038 1 1 d
O4-88 O 0.128205 0.948718 0.194445 Uiso 0.038 1 1 d
O4-89 O 0.07326 0.827839 0.194445 Uiso 0.038 1 1 d
O4-90 O 0.018315 0.70696 0.194445 Uiso 0.038 1 1 d
O4-91 O 0.007326 0.882784 0.194445 Uiso 0.038 1 1 d
O4-92 O 0.996337 0.058608 0.527778 Uiso 0.038 1 1 d
O4-93 O 0.985348 0.234432 0.527778 Uiso 0.038 1 1 d
O4-94 O 0.930403 0.113553 0.527778 Uiso 0.038 1 1 d
O4-95 O 0.974359 0.410256 0.527778 Uiso 0.038 1 1 d
O4-96 O 0.919414 0.289377 0.527778 Uiso 0.038 1 1 d
O4-97 O 0.864469 0.168498 0.527778 Uiso 0.038 1 1 d
O4-98 O 0.809524 0.047619 0.527778 Uiso 0.038 1 1 d
O4-99 O 0.96337 0.586081 0.527778 Uiso 0.038 1 1 d
O4-100 O 0.908425 0.465201 0.527778 Uiso 0.038 1 1 d
O4-101 O 0.85348 0.344322 0.527778 Uiso 0.038 1 1 d
O4-102 O 0.798535 0.223443 0.527778 Uiso 0.038 1 1 d
O4-103 O 0.74359 0.102564 0.527778 Uiso 0.038 1 1 d
O4-104 O 0.952381 0.761905 0.527778 Uiso 0.038 1 1 d
O4-105 O 0.897436 0.641026 0.527778 Uiso 0.038 1 1 d
O4-106 O 0.842491 0.520147 0.527778 Uiso 0.038 1 1 d
O4-107 O 0.787546 0.399267 0.527778 Uiso 0.038 1 1 d
O4-108 O 0.732601 0.278388 0.527778 Uiso 0.038 1 1 d
O4-109 O 0.677656 0.157509 0.527778 Uiso 0.038 1 1 d
O4-110 O 0.622711 0.03663 0.527778 Uiso 0.038 1 1 d
O4-111 O 0.941392 0.937729 0.527778 Uiso 0.038 1 1 d
O4-112 O 0.886447 0.81685 0.527778 Uiso 0.038 1 1 d
O4-113 O 0.831502 0.695971 0.527778 Uiso 0.038 1 1 d
O4-114 O 0.776557 0.575092 0.527778 Uiso 0.038 1 1 d
O4-115 O 0.721612 0.454212 0.527778 Uiso 0.038 1 1 d
O4-116 O 0.666667 0.333333 0.527778 Uiso 0.038 1 1 d
O4-117 O 0.611722 0.212454 0.527778 Uiso 0.038 1 1 d
O4-118 O 0.556777 0.091575 0.527778 Uiso 0.038 1 1 d
O4-119 O 0.875458 0.992674 0.527778 Uiso 0.038 1 1 d
O4-120 O 0.820513 0.871795 0.527778 Uiso 0.038 1 1 d
O4-121 O 0.765568 0.750916 0.527778 Uiso 0.038 1 1 d
O4-122 O 0.710623 0.630037 0.527778 Uiso 0.038 1 1 d
O4-123 O 0.655678 0.509158 0.527778 Uiso 0.038 1 1 d
O4-124 O 0.600733 0.388278 0.527778 Uiso 0.038 1 1 d
O4-125 O 0.545788 0.267399 0.527778 Uiso 0.038 1 1 d
O4-126 O 0.490842 0.14652 0.527778 Uiso 0.038 1 1 d
O4-127 O 0.435897 0.025641 0.527778 Uiso 0.038 1 1 d
O4-128 O 0.754579 0.92674 0.527778 Uiso 0.038 1 1 d
O4-129 O 0.699634 0.805861 0.527778 Uiso 0.038 1 1 d
O4-130 O 0.644689 0.684982 0.527778 Uiso 0.038 1 1 d
O4-131 O 0.589744 0.564103 0.527778 Uiso 0.038 1 1 d
O4-132 O 0.534799 0.443223 0.527778 Uiso 0.038 1 1 d
O4-133 O 0.479854 0.322344 0.527778 Uiso 0.038 1 1 d
O4-134 O 0.424908 0.201465 0.527778 Uiso 0.038 1 1 d
O4-135 O 0.369963 0.080586 0.527778 Uiso 0.038 1 1 d
O4-136 O 0.688645 0.981685 0.527778 Uiso 0.038 1 1 d
O4-137 O 0.6337 0.860806 0.527778 Uiso 0.038 1 1 d
O4-138 O 0.578755 0.739927 0.527778 Uiso 0.038 1 1 d
O4-139 O 0.52381 0.619048 0.527778 Uiso 0.038 1 1 d
O4-140 O 0.468865 0.498168 0.527778 Uiso 0.038 1 1 d
O4-141 O 0.413919 0.377289 0.527778 Uiso 0.038 1 1 d
O4-142 O 0.358974 0.25641 0.527778 Uiso 0.038 1 1 d
O4-143 O 0.304029 0.135531 0.527778 Uiso 0.038 1 1 d
O4-144 O 0.249084 0.014652 0.527778 Uiso 0.038 1 1 d
O4-145 O 0.567766 0.915751 0.527778 Uiso 0.038 1 1 d
O4-146 O 0.51282 0.794872 0.527778 Uiso 0.038 1 1 d
O4-147 O 0.457875 0.673993 0.527778 Uiso 0.038 1 1 d
O4-148 O 0.40293 0.553114 0.527778 Uiso 0.038 1 1 d
O4-149 O 0.347985 0.432234 0.527778 Uiso 0.038 1 1 d
O4-150 O 0.29304 0.311355 0.527778 Uiso 0.038 1 1 d
O4-151 O 0.238095 0.190476 0.527778 Uiso 0.038 1 1 d
O4-152 O 0.18315 0.069597 0.527778 Uiso 0.038 1 1 d
O4-153 O 0.501831 0.970696 0.527778 Uiso 0.038 1 1 d
O4-154 O 0.446886 0.849817 0.527778 Uiso 0.038 1 1 d
O4-155 O 0.391941 0.728938 0.527778 Uiso 0.038 1 1 d
O4-156 O 0.336996 0.608059 0.527778 Uiso 0.038 1 1 d
O4-157 O 0.282051 0.48718 0.527778 Uiso 0.038 1 1 d
O4-158 O 0.227106 0.3663 0.527778 Uiso 0.038 1 1 d
O4-159 O 0.172161 0.245421 0.527778 Uiso 0.038 1 1 d
O4-160 O 0.117216 0.124542 0.527778 Uiso 0.038 1 1 d
O4-161 O 0.062271 0.003663 0.527778 Uiso 0.038 1 1 d
O4-162 O 0.380952 0.904762 0.527778 Uiso 0.038 1 1 d
O4-163 O 0.326007 0.783883 0.527778 Uiso 0.038 1 1 d
O4-164 O 0.271062 0.663004 0.527778 Uiso 0.038 1 1 d
O4-165 O 0.216117 0.542125 0.527778 Uiso 0.038 1 1 d
O4-166 O 0.161172 0.421245 0.527778 Uiso 0.038 1 1 d
O4-167 O 0.106227 0.300366 0.527778 Uiso 0.038 1 1 d
O4-168 O 0.051282 0.179487 0.527778 Uiso 0.038 1 1 d
O4-169 O 0.315018 0.959707 0.527778 Uiso 0.038 1 1 d
O4-170 O 0.260073 0.838828 0.527778 Uiso 0.038 1 1 d
O4-171 O 0.205128 0.717949 0.527778 Uiso 0.038 1 1 d
O4-172 O 0.150183 0.59707 0.527778 Uiso 0.038 1 1 d
O4-173 O 0.095238 0.47619 0.527778 Uiso 0.038 1 1 d
O4-174 O 0.040293 0.355311 0.527778 Uiso 0.038 1 1 d
O4-175 O 0.194139 0.893773 0.527778 Uiso 0.038 1 1 d
O4-176 O 0.139194 0.772894 0.527778 Uiso 0.038 1 1 d
O4-177 O 0.084249 0.652015 0.527778 Uiso 0.038 1 1 d
O4-178 O 0.029304 0.531135 0.527778 Uiso 0.038 1 1 d
O4-179 O 0.128205 0.948718 0.527778 Uiso 0.038 1 1 d
O4-180 O 0.07326 0.827839 0.527778 Uiso 0.038 1 1 d
O4-181 O 0.018315 0.70696 0.527778 Uiso 0.038 1 1 d
O4-182 O 0.007326 0.882784 0.527778 Uiso 0.038 1 1 d
O4-183 O 0.996337 0.058608 0.861112 Uiso 0.038 1 1 d
O4-184 O 0.985348 0.234432 0.861112 Uiso 0.038 1 1 d
O4-185 O 0.930403 0.113553 0.861112 Uiso 0.038 1 1 d
O4-186 O 0.974359 0.410256 0.861112 Uiso 0.038 1 1 d
O4-187 O 0.919414 0.289377 0.861112 Uiso 0.038 1 1 d
O4-188 O 0.864469 0.168498 0.861112 Uiso 0.038 1 1 d
O4-189 O 0.809524 0.047619 0.861112 Uiso 0.038 1 1 d
O4-190 O 0.96337 0.586081 0.861112 Uiso 0.038 1 1 d
O4-191 O 0.908425 0.465201 0.861112 Uiso 0.038 1 1 d
O4-192 O 0.85348 0.344322 0.861112 Uiso 0.038 1 1 d
O4-193 O 0.798535 0.223443 0.861112 Uiso 0.038 1 1 d
O4-194 O 0.74359 0.102564 0.861112 Uiso 0.038 1 1 d
O4-195 O 0.952381 0.761905 0.861112 Uiso 0.038 1 1 d
O4-196 O 0.897436 0.641026 0.861112 Uiso 0.038 1 1 d
O4-197 O 0.842491 0.520147 0.861112 Uiso 0.038 1 1 d
O4-198 O 0.787546 0.399267 0.861112 Uiso 0.038 1 1 d
O4-199 O 0.732601 0.278388 0.861112 Uiso 0.038 1 1 d
O4-200 O 0.677656 0.157509 0.861112 Uiso 0.038 1 1 d
O4-201 O 0.622711 0.03663 0.861112 Uiso 0.038 1 1 d
O4-202 O 0.941392 0.937729 0.861112 Uiso 0.038 1 1 d
O4-203 O 0.886447 0.81685 0.861112 Uiso 0.038 1 1 d
O4-204 O 0.831502 0.695971 0.861112 Uiso 0.038 1 1 d
O4-205 O 0.776557 0.575092 0.861112 Uiso 0.038 1 1 d
O4-206 O 0.721612 0.454212 0.861112 Uiso 0.038 1 1 d
O4-207 O 0.666667 0.333333 0.861112 Uiso 0.038 1 1 d
O4-208 O 0.611722 0.212454 0.861112 Uiso 0.038 1 1 d
O4-209 O 0.556777 0.091575 0.861112 Uiso 0.038 1 1 d
O4-210 O 0.875458 0.992674 0.861112 Uiso 0.038 1 1 d
O4-211 O 0.820513 0.871795 0.861112 Uiso 0.038 1 1 d
O4-212 O 0.765568 0.750916 0.861112 Uiso 0.038 1 1 d
O4-213 O 0.710623 0.630037 0.861112 Uiso 0.038 1 1 d
O4-214 O 0.655678 0.509158 0.861112 Uiso 0.038 1 1 d
O4-215 O 0.600733 0.388278 0.861112 Uiso 0.038 1 1 d
O4-216 O 0.545788 0.267399 0.861112 Uiso 0.038 1 1 d
O4-217 O 0.490842 0.14652 0.861112 Uiso 0.038 1 1 d
O4-218 O 0.435897 0.025641 0.861112 Uiso 0.038 1 1 d
O4-219 O 0.754579 0.92674 0.861112 Uiso 0.038 1 1 d
O4-220 O 0.699634 0.805861 0.861112 Uiso 0.038 1 1 d
O4-221 O 0.644689 0.684982 0.861112 Uiso 0.038 1 1 d
O4-222 O 0.589744 0.564103 0.861112 Uiso 0.038 1 1 d
O4-223 O 0.534799 0.443223 0.861112 Uiso 0.038 1 1 d
O4-224 O 0.479854 0.322344 0.861112 Uiso 0.038 1 1 d
O4-225 O 0.424908 0.201465 0.861112 Uiso 0.038 1 1 d
O4-226 O 0.369963 0.080586 0.861112 Uiso 0.038 1 1 d
O4-227 O 0.688645 0.981685 0.861112 Uiso 0.038 1 1 d
O4-228 O 0.6337 0.860806 0.861112 Uiso 0.038 1 1 d
O4-229 O 0.578755 0.739927 0.861112 Uiso 0.038 1 1 d
O4-230 O 0.52381 0.619048 0.861112 Uiso 0.038 1 1 d
O4-231 O 0.468865 0.498168 0.861112 Uiso 0.038 1 1 d
O4-232 O 0.413919 0.377289 0.861112 Uiso 0.038 1 1 d
O4-233 O 0.358974 0.25641 0.861112 Uiso 0.038 1 1 d
O4-234 O 0.304029 0.135531 0.861112 Uiso 0.038 1 1 d
O4-235 O 0.249084 0.014652 0.861112 Uiso 0.038 1 1 d
O4-236 O 0.567766 0.915751 0.861112 Uiso 0.038 1 1 d
O4-237 O 0.51282 0.794872 0.861112 Uiso 0.038 1 1 d
O4-238 O 0.457875 0.673993 0.861112 Uiso 0.038 1 1 d
O4-239 O 0.40293 0.553114 0.861112 Uiso 0.038 1 1 d
O4-240 O 0.347985 0.432234 0.861112 Uiso 0.038 1 1 d
O4-241 O 0.29304 0.311355 0.861112 Uiso 0.038 1 1 d
O4-242 O 0.238095 0.190476 0.861112 Uiso 0.038 1 1 d
O4-243 O 0.18315 0.069597 0.861112 Uiso 0.038 1 1 d
O4-244 O 0.501831 0.970696 0.861112 Uiso 0.038 1 1 d
O4-245 O 0.446886 0.849817 0.861112 Uiso 0.038 1 1 d
O4-246 O 0.391941 0.728938 0.861112 Uiso 0.038 1 1 d
O4-247 O 0.336996 0.608059 0.861112 Uiso 0.038 1 1 d
O4-248 O 0.282051 0.48718 0.861112 Uiso 0.038 1 1 d
O4-249 O 0.227106 0.3663 0.861112 Uiso 0.038 1 1 d
O4-250 O 0.172161 0.245421 0.861112 Uiso 0.038 1 1 d
O4-251 O 0.117216 0.124542 0.861112 Uiso 0.038 1 1 d
O4-252 O 0.062271 0.003663 0.861112 Uiso 0.038 1 1 d
O4-253 O 0.380952 0.904762 0.861112 Uiso 0.038 1 1 d
O4-254 O 0.326007 0.783883 0.861112 Uiso 0.038 1 1 d
O4-255 O 0.271062 0.663004 0.861112 Uiso 0.038 1 1 d
O4-256 O 0.216117 0.542125 0.861112 Uiso 0.038 1 1 d
O4-257 O 0.161172 0.421245 0.861112 Uiso 0.038 1 1 d
O4-258 O 0.106227 0.300366 0.861112 Uiso 0.038 1 1 d
O4-259 O 0.051282 0.179487 0.861112 Uiso 0.038 1 1 d
O4-260 O 0.315018 0.959707 0.861112 Uiso 0.038 1 1 d
O4-261 O 0.260073 0.838828 0.861112 Uiso 0.038 1 1 d
O4-262 O 0.205128 0.717949 0.861112 Uiso 0.038 1 1 d
O4-263 O 0.150183 0.59707 0.861112 Uiso 0.038 1 1 d
O4-264 O 0.095238 0.47619 0.861112 Uiso 0.038 1 1 d
O4-265 O 0.040293 0.355311 0.861112 Uiso 0.038 1 1 d
O4-266 O 0.194139 0.893773 0.861112 Uiso 0.038 1 1 d
O4-267 O 0.139194 0.772894 0.861112 Uiso 0.038 1 1 d
O4-268 O 0.084249 0.652015 0.861112 Uiso 0.038 1 1 d
O4-269 O 0.029304 0.531135 0.861112 Uiso 0.038 1 1 d
O4-270 O 0.128205 0.948718 0.861112 Uiso 0.038 1 1 d
O4-271 O 0.07326 0.827839 0.861112 Uiso 0.038 1 1 d
O4-272 O 0.018315 0.70696 0.861112 Uiso 0.038 1 1 d
O4-273 O 0.007326 0.882784 0.861112 Uiso 0.038 1 1 d
O5-1 O 0.992674 0.117216 0.138888 Uiso 0.038 1 1 d
O5-2 O 0.981685 0.29304 0.138888 Uiso 0.038 1 1 d
O5-3 O 0.92674 0.172161 0.138888 Uiso 0.038 1 1 d
O5-4 O 0.871795 0.051282 0.138888 Uiso 0.038 1 1 d
O5-5 O 0.970696 0.468864 0.138888 Uiso 0.038 1 1 d
O5-6 O 0.915751 0.347985 0.138888 Uiso 0.038 1 1 d
O5-7 O 0.860806 0.227106 0.138888 Uiso 0.038 1 1 d
O5-8 O 0.805861 0.106227 0.138888 Uiso 0.038 1 1 d
O5-9 O 0.959707 0.644689 0.138888 Uiso 0.038 1 1 d
O5-10 O 0.904762 0.523809 0.138888 Uiso 0.038 1 1 d
O5-11 O 0.849817 0.40293 0.138888 Uiso 0.038 1 1 d
O5-12 O 0.794872 0.282051 0.138888 Uiso 0.038 1 1 d
O5-13 O 0.739927 0.161172 0.138888 Uiso 0.038 1 1 d
O5-14 O 0.684982 0.040293 0.138888 Uiso 0.038 1 1 d
O5-15 O 0.948718 0.820513 0.138888 Uiso 0.038 1 1 d
O5-16 O 0.893773 0.699634 0.138888 Uiso 0.038 1 1 d
O5-17 O 0.838828 0.578755 0.138888 Uiso 0.038 1 1 d
O5-18 O 0.783883 0.457875 0.138888 Uiso 0.038 1 1 d
O5-19 O 0.728938 0.336996 0.138888 Uiso 0.038 1 1 d
O5-20 O 0.673993 0.216117 0.138888 Uiso 0.038 1 1 d
O5-21 O 0.619048 0.095238 0.138888 Uiso 0.038 1 1 d
O5-22 O 0.937729 0.996337 0.138888 Uiso 0.038 1 1 d
O5-23 O 0.882784 0.875458 0.138888 Uiso 0.038 1 1 d
O5-24 O 0.827839 0.754579 0.138888 Uiso 0.038 1 1 d
O5-25 O 0.772894 0.6337 0.138888 Uiso 0.038 1 1 d
O5-26 O 0.717949 0.51282 0.138888 Uiso 0.038 1 1 d
O5-27 O 0.663004 0.391941 0.138888 Uiso 0.038 1 1 d
O5-28 O 0.608059 0.271062 0.138888 Uiso 0.038 1 1 d
O5-29 O 0.553114 0.150183 0.138888 Uiso 0.038 1 1 d
O5-30 O 0.498169 0.029304 0.138888 Uiso 0.038 1 1 d
O5-31 O 0.81685 0.930403 0.138888 Uiso 0.038 1 1 d
O5-32 O 0.761905 0.809524 0.138888 Uiso 0.038 1 1 d
O5-33 O 0.70696 0.688645 0.138888 Uiso 0.038 1 1 d
O5-34 O 0.652015 0.567766 0.138888 Uiso 0.038 1 1 d
O5-35 O 0.59707 0.446886 0.138888 Uiso 0.038 1 1 d
O5-36 O 0.542125 0.326007 0.138888 Uiso 0.038 1 1 d
O5-37 O 0.48718 0.205128 0.138888 Uiso 0.038 1 1 d
O5-38 O 0.432234 0.084249 0.138888 Uiso 0.038 1 1 d
O5-39 O 0.750916 0.985348 0.138888 Uiso 0.038 1 1 d
O5-40 O 0.695971 0.864469 0.138888 Uiso 0.038 1 1 d
O5-41 O 0.641026 0.74359 0.138888 Uiso 0.038 1 1 d
O5-42 O 0.586081 0.622711 0.138888 Uiso 0.038 1 1 d
O5-43 O 0.531135 0.501831 0.138888 Uiso 0.038 1 1 d
O5-44 O 0.47619 0.380952 0.138888 Uiso 0.038 1 1 d
O5-45 O 0.421245 0.260073 0.138888 Uiso 0.038 1 1 d
O5-46 O 0.3663 0.139194 0.138888 Uiso 0.038 1 1 d
O5-47 O 0.311355 0.018315 0.138888 Uiso 0.038 1 1 d
O5-48 O 0.630037 0.919414 0.138888 Uiso 0.038 1 1 d
O5-49 O 0.575092 0.798535 0.138888 Uiso 0.038 1 1 d
O5-50 O 0.520146 0.677656 0.138888 Uiso 0.038 1 1 d
O5-51 O 0.465201 0.556777 0.138888 Uiso 0.038 1 1 d
O5-52 O 0.410256 0.435897 0.138888 Uiso 0.038 1 1 d
O5-53 O 0.355311 0.315018 0.138888 Uiso 0.038 1 1 d
O5-54 O 0.300366 0.194139 0.138888 Uiso 0.038 1 1 d
O5-55 O 0.245421 0.07326 0.138888 Uiso 0.038 1 1 d
O5-56 O 0.564103 0.974359 0.138888 Uiso 0.038 1 1 d
O5-57 O 0.509158 0.85348 0.138888 Uiso 0.038 1 1 d
O5-58 O 0.454212 0.732601 0.138888 Uiso 0.038 1 1 d
O5-59 O 0.399267 0.611722 0.138888 Uiso 0.038 1 1 d
O5-60 O 0.344322 0.490842 0.138888 Uiso 0.038 1 1 d
O5-61 O 0.289377 0.369963 0.138888 Uiso 0.038 1 1 d
O5-62 O 0.234432 0.249084 0.138888 Uiso 0.038 1 1 d
O5-63 O 0.179487 0.128205 0.138888 Uiso 0.038 1 1 d
O5-64 O 0.124542 0.007326 0.138888 Uiso 0.038 1 1 d
O5-65 O 0.443223 0.908425 0.138888 Uiso 0.038 1 1 d
O5-66 O 0.388278 0.787546 0.138888 Uiso 0.038 1 1 d
O5-67 O 0.333333 0.666667 0.138888 Uiso 0.038 1 1 d
O5-68 O 0.278388 0.545788 0.138888 Uiso 0.038 1 1 d
O5-69 O 0.223443 0.424908 0.138888 Uiso 0.038 1 1 d
O5-70 O 0.168498 0.304029 0.138888 Uiso 0.038 1 1 d
O5-71 O 0.113553 0.18315 0.138888 Uiso 0.038 1 1 d
O5-72 O 0.058608 0.062271 0.138888 Uiso 0.038 1 1 d
O5-73 O 0.377289 0.96337 0.138888 Uiso 0.038 1 1 d
O5-74 O 0.322344 0.842491 0.138888 Uiso 0.038 1 1 d
O5-75 O 0.267399 0.721612 0.138888 Uiso 0.038 1 1 d
O5-76 O 0.212454 0.600733 0.138888 Uiso 0.038 1 1 d
O5-77 O 0.157509 0.479853 0.138888 Uiso 0.038 1 1 d
O5-78 O 0.102564 0.358974 0.138888 Uiso 0.038 1 1 d
O5-79 O 0.047619 0.238095 0.138888 Uiso 0.038 1 1 d
O5-80 O 0.25641 0.897436 0.138888 Uiso 0.038 1 1 d
O5-81 O 0.201465 0.776557 0.138888 Uiso 0.038 1 1 d
O5-82 O 0.14652 0.655678 0.138888 Uiso 0.038 1 1 d
O5-83 O 0.091575 0.534799 0.138888 Uiso 0.038 1 1 d
O5-84 O 0.03663 0.413919 0.138888 Uiso 0.038 1 1 d
O5-85 O 0.190476 0.952381 0.138888 Uiso 0.038 1 1 d
O5-86 O 0.135531 0.831502 0.138888 Uiso 0.038 1 1 d
O5-87 O 0.080586 0.710623 0.138888 Uiso 0.038 1 1 d
O5-88 O 0.025641 0.589744 0.138888 Uiso 0.038 1 1 d
O5-89 O 0.069597 0.886447 0.138888 Uiso 0.038 1 1 d
O5-90 O 0.014652 0.765568 0.138888 Uiso 0.038 1 1 d
O5-91 O 0.003663 0.941392 0.138888 Uiso 0.038 1 1 d
O5-92 O 0.992674 0.117216 0.472221 Uiso 0.038 1 1 d
O5-93 O 0.981685 0.29304 0.472221 Uiso 0.038 1 1 d
O5-94 O 0.92674 0.172161 0.472221 Uiso 0.038 1 1 d
O5-95 O 0.871795 0.051282 0.472221 Uiso 0.038 1 1 d
O5-96 O 0.970696 0.468864 0.472221 Uiso 0.038 1 1 d
O5-97 O 0.915751 0.347985 0.472221 Uiso 0.038 1 1 d
O5-98 O 0.860806 0.227106 0.472221 Uiso 0.038 1 1 d
O5-99 O 0.805861 0.106227 0.472221 Uiso 0.038 1 1 d
O5-100 O 0.959707 0.644689 0.472221 Uiso 0.038 1 1 d
O5-101 O 0.904762 0.523809 0.472221 Uiso 0.038 1 1 d
O5-102 O 0.849817 0.40293 0.472221 Uiso 0.038 1 1 d
O5-103 O 0.794872 0.282051 0.472221 Uiso 0.038 1 1 d
O5-104 O 0.739927 0.161172 0.472221 Uiso 0.038 1 1 d
O5-105 O 0.684982 0.040293 0.472221 Uiso 0.038 1 1 d
O5-106 O 0.948718 0.820513 0.472221 Uiso 0.038 1 1 d
O5-107 O 0.893773 0.699634 0.472221 Uiso 0.038 1 1 d
O5-108 O 0.838828 0.578755 0.472221 Uiso 0.038 1 1 d
O5-109 O 0.783883 0.457875 0.472221 Uiso 0.038 1 1 d
O5-110 O 0.728938 0.336996 0.472221 Uiso 0.038 1 1 d
O5-111 O 0.673993 0.216117 0.472221 Uiso 0.038 1 1 d
O5-112 O 0.619048 0.095238 0.472221 Uiso 0.038 1 1 d
O5-113 O 0.937729 0.996337 0.472221 Uiso 0.038 1 1 d
O5-114 O 0.882784 0.875458 0.472221 Uiso 0.038 1 1 d
O5-115 O 0.827839 0.754579 0.472221 Uiso 0.038 1 1 d
O5-116 O 0.772894 0.6337 0.472221 Uiso 0.038 1 1 d
O5-117 O 0.717949 0.51282 0.472221 Uiso 0.038 1 1 d
O5-118 O 0.663004 0.391941 0.472221 Uiso 0.038 1 1 d
O5-119 O 0.608059 0.271062 0.472221 Uiso 0.038 1 1 d
O5-120 O 0.553114 0.150183 0.472221 Uiso 0.038 1 1 d
O5-121 O 0.498169 0.029304 0.472221 Uiso 0.038 1 1 d
O5-122 O 0.81685 0.930403 0.472221 Uiso 0.038 1 1 d
O5-123 O 0.761905 0.809524 0.472221 Uiso 0.038 1 1 d
O5-124 O 0.70696 0.688645 0.472221 Uiso 0.038 1 1 d
O5-125 O 0.652015 0.567766 0.472221 Uiso 0.038 1 1 d
O5-126 O 0.59707 0.446886 0.472221 Uiso 0.038 1 1 d
O5-127 O 0.542125 0.326007 0.472221 Uiso 0.038 1 1 d
O5-128 O 0.48718 0.205128 0.472221 Uiso 0.038 1 1 d
O5-129 O 0.432234 0.084249 0.472221 Uiso 0.038 1 1 d
O5-130 O 0.750916 0.985348 0.472221 Uiso 0.038 1 1 d
O5-131 O 0.695971 0.864469 0.472221 Uiso 0.038 1 1 d
O5-132 O 0.641026 0.74359 0.472221 Uiso 0.038 1 1 d
O5-133 O 0.586081 0.622711 0.472221 Uiso 0.038 1 1 d
O5-134 O 0.531135 0.501831 0.472221 Uiso 0.038 1 1 d
O5-135 O 0.47619 0.380952 0.472221 Uiso 0.038 1 1 d
O5-136 O 0.421245 0.260073 0.472221 Uiso 0.038 1 1 d
O5-137 O 0.3663 0.139194 0.472221 Uiso 0.038 1 1 d
O5-138 O 0.311355 0.018315 0.472221 Uiso 0.038 1 1 d
O5-139 O 0.630037 0.919414 0.472221 Uiso 0.038 1 1 d
O5-140 O 0.575092 0.798535 0.472221 Uiso 0.038 1 1 d
O5-141 O 0.520146 0.677656 0.472221 Uiso 0.038 1 1 d
O5-142 O 0.465201 0.556777 0.472221 Uiso 0.038 1 1 d
O5-143 O 0.410256 0.435897 0.472221 Uiso 0.038 1 1 d
O5-144 O 0.355311 0.315018 0.472221 Uiso 0.038 1 1 d
O5-145 O 0.300366 0.194139 0.472221 Uiso 0.038 1 1 d
O5-146 O 0.245421 0.07326 0.472221 Uiso 0.038 1 1 d
O5-147 O 0.564103 0.974359 0.472221 Uiso 0.038 1 1 d
O5-148 O 0.509158 0.85348 0.472221 Uiso 0.038 1 1 d
O5-149 O 0.454212 0.732601 0.472221 Uiso 0.038 1 1 d
O5-150 O 0.399267 0.611722 0.472221 Uiso 0.038 1 1 d
O5-151 O 0.344322 0.490842 0.472221 Uiso 0.038 1 1 d
O5-152 O 0.289377 0.369963 0.472221 Uiso 0.038 1 1 d
O5-153 O 0.234432 0.249084 0.472221 Uiso 0.038 1 1 d
O5-154 O 0.179487 0.128205 0.472221 Uiso 0.038 1 1 d
O5-155 O 0.124542 0.007326 0.472221 Uiso 0.038 1 1 d
O5-156 O 0.443223 0.908425 0.472221 Uiso 0.038 1 1 d
O5-157 O 0.388278 0.787546 0.472221 Uiso 0.038 1 1 d
O5-158 O 0.333333 0.666667 0.472221 Uiso 0.038 1 1 d
O5-159 O 0.278388 0.545788 0.472221 Uiso 0.038 1 1 d
O5-160 O 0.223443 0.424908 0.472221 Uiso 0.038 1 1 d
O5-161 O 0.168498 0.304029 0.472221 Uiso 0.038 1 1 d
O5-162 O 0.113553 0.18315 0.472221 Uiso 0.038 1 1 d
O5-163 O 0.058608 0.062271 0.472221 Uiso 0.038 1 1 d
O5-164 O 0.377289 0.96337 0.472221 Uiso 0.038 1 1 d
O5-165 O 0.322344 0.842491 0.472221 Uiso 0.038 1 1 d
O5-166 O 0.267399 0.721612 0.472221 Uiso 0.038 1 1 d
O5-167 O 0.212454 0.600733 0.472221 Uiso 0.038 1 1 d
O5-168 O 0.157509 0.479853 0.472221 Uiso 0.038 1 1 d
O5-169 O 0.102564 0.358974 0.472221 Uiso 0.038 1 1 d
O5-170 O 0.047619 0.238095 0.472221 Uiso 0.038 1 1 d
O5-171 O 0.25641 0.897436 0.472221 Uiso 0.038 1 1 d
O5-172 O 0.201465 0.776557 0.472221 Uiso 0.038 1 1 d
O5-173 O 0.14652 0.655678 0.472221 Uiso 0.038 1 1 d
O5-174 O 0.091575 0.534799 0.472221 Uiso 0.038 1 1 d
O5-175 O 0.03663 0.413919 0.472221 Uiso 0.038 1 1 d
O5-176 O 0.190476 0.952381 0.472221 Uiso 0.038 1 1 d
O5-177 O 0.135531 0.831502 0.472221 Uiso 0.038 1 1 d
O5-178 O 0.080586 0.710623 0.472221 Uiso 0.038 1 1 d
O5-179 O 0.025641 0.589744 0.472221 Uiso 0.038 1 1 d
O5-180 O 0.069597 0.886447 0.472221 Uiso 0.038 1 1 d
O5-181 O 0.014652 0.765568 0.472221 Uiso 0.038 1 1 d
O5-182 O 0.003663 0.941392 0.472221 Uiso 0.038 1 1 d
O5-183 O 0.992674 0.117216 0.805555 Uiso 0.038 1 1 d
O5-184 O 0.981685 0.29304 0.805555 Uiso 0.038 1 1 d
O5-185 O 0.92674 0.172161 0.805555 Uiso 0.038 1 1 d
O5-186 O 0.871795 0.051282 0.805555 Uiso 0.038 1 1 d
O5-187 O 0.970696 0.468864 0.805555 Uiso 0.038 1 1 d
O5-188 O 0.915751 0.347985 0.805555 Uiso 0.038 1 1 d
O5-189 O 0.860806 0.227106 0.805555 Uiso 0.038 1 1 d
O5-190 O 0.805861 0.106227 0.805555 Uiso 0.038 1 1 d
O5-191 O 0.959707 0.644689 0.805555 Uiso 0.038 1 1 d
O5-192 O 0.904762 0.523809 0.805555 Uiso 0.038 1 1 d
O5-193 O 0.849817 0.40293 0.805555 Uiso 0.038 1 1 d
O5-194 O 0.794872 0.282051 0.805555 Uiso 0.038 1 1 d
O5-195 O 0.739927 0.161172 0.805555 Uiso 0.038 1 1 d
O5-196 O 0.684982 0.040293 0.805555 Uiso 0.038 1 1 d
O5-197 O 0.948718 0.820513 0.805555 Uiso 0.038 1 1 d
O5-198 O 0.893773 0.699634 0.805555 Uiso 0.038 1 1 d
O5-199 O 0.838828 0.578755 0.805555 Uiso 0.038 1 1 d
O5-200 O 0.783883 0.457875 0.805555 Uiso 0.038 1 1 d
O5-201 O 0.728938 0.336996 0.805555 Uiso 0.038 1 1 d
O5-202 O 0.673993 0.216117 0.805555 Uiso 0.038 1 1 d
O5-203 O 0.619048 0.095238 0.805555 Uiso 0.038 1 1 d
O5-204 O 0.937729 0.996337 0.805555 Uiso 0.038 1 1 d
O5-205 O 0.882784 0.875458 0.805555 Uiso 0.038 1 1 d
O5-206 O 0.827839 0.754579 0.805555 Uiso 0.038 1 1 d
O5-207 O 0.772894 0.6337 0.805555 Uiso 0.038 1 1 d
O5-208 O 0.717949 0.51282 0.805555 Uiso 0.038 1 1 d
O5-209 O 0.663004 0.391941 0.805555 Uiso 0.038 1 1 d
O5-210 O 0.608059 0.271062 0.805555 Uiso 0.038 1 1 d
O5-211 O 0.553114 0.150183 0.805555 Uiso 0.038 1 1 d
O5-212 O 0.498169 0.029304 0.805555 Uiso 0.038 1 1 d
O5-213 O 0.81685 0.930403 0.805555 Uiso 0.038 1 1 d
O5-214 O 0.761905 0.809524 0.805555 Uiso 0.038 1 1 d
O5-215 O 0.70696 0.688645 0.805555 Uiso 0.038 1 1 d
O5-216 O 0.652015 0.567766 0.805555 Uiso 0.038 1 1 d
O5-217 O 0.59707 0.446886 0.805555 Uiso 0.038 1 1 d
O5-218 O 0.542125 0.326007 0.805555 Uiso 0.038 1 1 d
O5-219 O 0.48718 0.205128 0.805555 Uiso 0.038 1 1 d
O5-220 O 0.432234 0.084249 0.805555 Uiso 0.038 1 1 d
O5-221 O 0.750916 0.985348 0.805555 Uiso 0.038 1 1 d
O5-222 O 0.695971 0.864469 0.805555 Uiso 0.038 1 1 d
O5-223 O 0.641026 0.74359 0.805555 Uiso 0.038 1 1 d
O5-224 O 0.586081 0.622711 0.805555 Uiso 0.038 1 1 d
O5-225 O 0.531135 0.501831 0.805555 Uiso 0.038 1 1 d
O5-226 O 0.47619 0.380952 0.805555 Uiso 0.038 1 1 d
O5-227 O 0.421245 0.260073 0.805555 Uiso 0.038 1 1 d
O5-228 O 0.3663 0.139194 0.805555 Uiso 0.038 1 1 d
O5-229 O 0.311355 0.018315 0.805555 Uiso 0.038 1 1 d
O5-230 O 0.630037 0.919414 0.805555 Uiso 0.038 1 1 d
O5-231 O 0.575092 0.798535 0.805555 Uiso 0.038 1 1 d
O5-232 O 0.520146 0.677656 0.805555 Uiso 0.038 1 1 d
O5-233 O 0.465201 0.556777 0.805555 Uiso 0.038 1 1 d
O5-234 O 0.410256 0.435897 0.805555 Uiso 0.038 1 1 d
O5-235 O 0.355311 0.315018 0.805555 Uiso 0.038 1 1 d
O5-236 O 0.300366 0.194139 0.805555 Uiso 0.038 1 1 d
O5-237 O 0.245421 0.07326 0.805555 Uiso 0.038 1 1 d
O5-238 O 0.564103 0.974359 0.805555 Uiso 0.038 1 1 d
O5-239 O 0.509158 0.85348 0.805555 Uiso 0.038 1 1 d
O5-240 O 0.454212 0.732601 0.805555 Uiso 0.038 1 1 d
O5-241 O 0.399267 0.611722 0.805555 Uiso 0.038 1 1 d
O5-242 O 0.344322 0.490842 0.805555 Uiso 0.038 1 1 d
O5-243 O 0.289377 0.369963 0.805555 Uiso 0.038 1 1 d
O5-244 O 0.234432 0.249084 0.805555 Uiso 0.038 1 1 d
O5-245 O 0.179487 0.128205 0.805555 Uiso 0.038 1 1 d
O5-246 O 0.124542 0.007326 0.805555 Uiso 0.038 1 1 d
O5-247 O 0.443223 0.908425 0.805555 Uiso 0.038 1 1 d
O5-248 O 0.388278 0.787546 0.805555 Uiso 0.038 1 1 d
O5-249 O 0.333333 0.666667 0.805555 Uiso 0.038 1 1 d
O5-250 O 0.278388 0.545788 0.805555 Uiso 0.038 1 1 d
O5-251 O 0.223443 0.424908 0.805555 Uiso 0.038 1 1 d
O5-252 O 0.168498 0.304029 0.805555 Uiso 0.038 1 1 d
O5-253 O 0.113553 0.18315 0.805555 Uiso 0.038 1 1 d
O5-254 O 0.058608 0.062271 0.805555 Uiso 0.038 1 1 d
O5-255 O 0.377289 0.96337 0.805555 Uiso 0.038 1 1 d
O5-256 O 0.322344 0.842491 0.805555 Uiso 0.038 1 1 d
O5-257 O 0.267399 0.721612 0.805555 Uiso 0.038 1 1 d
O5-258 O 0.212454 0.600733 0.805555 Uiso 0.038 1 1 d
O5-259 O 0.157509 0.479853 0.805555 Uiso 0.038 1 1 d
O5-260 O 0.102564 0.358974 0.805555 Uiso 0.038 1 1 d
O5-261 O 0.047619 0.238095 0.805555 Uiso 0.038 1 1 d
O5-262 O 0.25641 0.897436 0.805555 Uiso 0.038 1 1 d
O5-263 O 0.201465 0.776557 0.805555 Uiso 0.038 1 1 d
O5-264 O 0.14652 0.655678 0.805555 Uiso 0.038 1 1 d
O5-265 O 0.091575 0.534799 0.805555 Uiso 0.038 1 1 d
O5-266 O 0.03663 0.413919 0.805555 Uiso 0.038 1 1 d
O5-267 O 0.190476 0.952381 0.805555 Uiso 0.038 1 1 d
O5-268 O 0.135531 0.831502 0.805555 Uiso 0.038 1 1 d
O5-269 O 0.080586 0.710623 0.805555 Uiso 0.038 1 1 d
O5-270 O 0.025641 0.589744 0.805555 Uiso 0.038 1 1 d
O5-271 O 0.069597 0.886447 0.805555 Uiso 0.038 1 1 d
O5-272 O 0.014652 0.765568 0.805555 Uiso 0.038 1 1 d
O5-273 O 0.003663 0.941392 0.805555 Uiso 0.038 1 1 d

loop_
_atom_type_symbol
_atom_type_scat_dispersion_real
_atom_type_scat_dispersion_imag
_atom_type_scat_source
Bi -4.1077 10.2566 'International Tables Vol C tables 4.2.6.8 and 6.1.1.1'
Mn 0.3368 0.7283 'International Tables Vol C tables 4.2.6.8 and 6.1.1.1'
O 0.0106 0.0060 'International Tables Vol C tables 4.2.6.8 and 6.1.1.1'
